data_4507854
loop_
_publ_author_name
'Silva, Patr\'icia'
'Cunha-Silva, Lu\'is'
'Silva, Nuno J. O.'
'Rocha, Jo\~ao'
'Paz, Filipe A. Almeida'

_publ_section_title
;
 Metal--Organic Frameworks Assembled From Erbium Tetramers and
 2,5-Pyridinedicarboxylic Acid
;
_journal_issue 6
_journal_name_full 'Crystal Growth &amp; Design'
_journal_page_first 2607
_journal_paper_doi 10.1021/cg400369a
_journal_volume 13
_journal_year 2013
_chemical_formula_moiety 'C35 H27 Er6 N5 O30, 2(H2 O)'
_chemical_formula_sum 'C35 H31 Er6 N5 O32'
_chemical_formula_weight 2037.21
_chemical_name_systematic
; 
 ? 
;
_space_group_IT_number 14
_symmetry_cell_setting monoclinic
_symmetry_space_group_name_Hall '-P 2ybc'
_symmetry_space_group_name_H-M 'P 1 21/c 1'
_atom_sites_solution_hydrogens geom
_atom_sites_solution_primary direct
_atom_sites_solution_secondary difmap
_audit_creation_date '06 March 2013'
_audit_creation_method 'SHELXL-97, manual editing plus enCIFer'
_cell_angle_alpha 90.00
_cell_angle_beta 100.195(9)
_cell_angle_gamma 90.00
_cell_formula_units_Z 4
_cell_length_a 24.807(4)
_cell_length_b 13.6667(19)
_cell_length_c 14.224(2)
_cell_measurement_reflns_used 9962
_cell_measurement_temperature 100(2)
_cell_measurement_theta_max 30.52
_cell_measurement_theta_min 2.50
_cell_volume 4746.2(12)
_computing_cell_refinement 'APEX2 (Bruker, 2006)'
_computing_data_collection 'APEX2 (Bruker, 2006)'
_computing_data_reduction 'SAINT+ (Bruker, 2005)'
_computing_molecular_graphics 'DIAMOND (Brandenburg, 2009)'
_computing_publication_material 'SHELXTL (Sheldrick, 2008)'
_computing_structure_refinement 'SHELXTL (Sheldrick, 2008)'
_computing_structure_solution 'SHELXTL (Sheldrick, 2008)'
_diffrn_ambient_temperature 100(2)
_diffrn_measured_fraction_theta_full 0.997
_diffrn_measured_fraction_theta_max 0.997
_diffrn_measurement_device_type 'Bruker X8 Kappa CCD APEX II'
_diffrn_measurement_method '\w / \f scans'
_diffrn_radiation_monochromator graphite
_diffrn_radiation_source 'fine-focus sealed tube'
_diffrn_radiation_type MoK\a
_diffrn_radiation_wavelength 0.71073
_diffrn_reflns_av_R_equivalents 0.0740
_diffrn_reflns_av_sigmaI/netI 0.0495
_diffrn_reflns_limit_h_max 33
_diffrn_reflns_limit_h_min -33
_diffrn_reflns_limit_k_max 16
_diffrn_reflns_limit_k_min -18
_diffrn_reflns_limit_l_max 19
_diffrn_reflns_limit_l_min -19
_diffrn_reflns_number 73582
_diffrn_reflns_theta_full 29.13
_diffrn_reflns_theta_max 29.13
_diffrn_reflns_theta_min 3.60
_diffrn_standards_number 0
_exptl_absorpt_coefficient_mu 10.598
_exptl_absorpt_correction_T_max 0.9014
_exptl_absorpt_correction_T_min 0.1008
_exptl_absorpt_correction_type multi-scan
_exptl_absorpt_process_details
;
 SADABS (Sheldrick, 1997)
;
_exptl_crystal_colour Pink
_exptl_crystal_density_diffrn 2.851
_exptl_crystal_density_method 'not measured'
_exptl_crystal_description Needle
_exptl_crystal_F_000 3760
_exptl_crystal_size_max 0.40
_exptl_crystal_size_mid 0.06
_exptl_crystal_size_min 0.01
_refine_diff_density_max 8.129
_refine_diff_density_min -2.009
_refine_diff_density_rms 0.322
_refine_ls_extinction_method none
_refine_ls_goodness_of_fit_ref 1.066
_refine_ls_hydrogen_treatment mixed
_refine_ls_matrix_type full
_refine_ls_number_parameters 755
_refine_ls_number_reflns 12742
_refine_ls_number_restraints 291
_refine_ls_restrained_S_all 1.060
_refine_ls_R_factor_all 0.0635
_refine_ls_R_factor_gt 0.0426
_refine_ls_shift/su_max 0.001
_refine_ls_shift/su_mean 0.000
_refine_ls_structure_factor_coef Fsqd
_refine_ls_weighting_details 'calc w=1/[\s^2^(Fo^2^)+(0.0203P)^2^+120.9675P] where P=(Fo^2^+2Fc^2^)/3'
_refine_ls_weighting_scheme calc
_refine_ls_wR_factor_gt 0.0838
_refine_ls_wR_factor_ref 0.0908
_reflns_number_gt 9944
_reflns_number_total 12742
_reflns_threshold_expression I>2\s(I)
_cod_data_source_file cg400369a_si_002.cif
_cod_data_source_block Compound-1
_cod_depositor_comments
;
The following automatic conversions were performed:

'_symmetry_cell_setting' value 'Monoclinic' changed to 'monoclinic'
according to /home/saulius/struct/CIF-dictionaries/cif_core.dic
dictionary named 'cif_core.dic' version 2.3.1 from
2005-06-27.

'_exptl_absorpt_correction_type' value 'Multi-scan'
changed to 'multi-scan' according to
/home/saulius/struct/CIF-dictionaries/cif_core.dic dictionary named
'cif_core.dic' version 2.3.1 from 2005-06-27.

Automatic conversion script
Id: cif_fix_values 1891 2012-01-12 08:04:46Z andrius 
;
_cod_original_cell_volume 4746.4(12)
_cod_original_sg_symbol_H-M 'P 21/c'
_cod_database_code 4507854

loop_
_symmetry_equiv_pos_as_xyz
'x, y, z'
'-x, y+1/2, -z+1/2'
'-x, -y, -z'
'x, -y-1/2, z-1/2'

loop_
_atom_site_label
_atom_site_type_symbol
_atom_site_fract_x
_atom_site_fract_y
_atom_site_fract_z
_atom_site_U_iso_or_equiv
_atom_site_adp_type
_atom_site_occupancy
_atom_site_symmetry_multiplicity
_atom_site_calc_flag
_atom_site_refinement_flags
Er1 Er 0.228620(15) 0.26781(3) 0.23007(3) 0.00816(8) Uani 1 1 d .
Er2 Er 0.258615(16) 0.20690(3) -0.00731(3) 0.00907(8) Uani 1 1 d .
Er3 Er 0.280500(14) 0.01367(3) 0.18317(2) 0.00699(7) Uani 1 1 d .
Er4 Er 0.136382(14) 0.10752(3) 0.10122(2) 0.00676(7) Uani 1 1 d .
Er5 Er 0.225879(14) 0.49882(3) 0.32142(2) 0.00668(7) Uani 1 1 d .
Er6 Er 0.364523(15) 0.37856(3) 0.35954(3) 0.01144(8) Uani 1 1 d .
O1W O 0.0730(3) 0.2268(5) 0.0171(5) 0.0168(13) Uani 1 1 d D
H1A H 0.044(2) 0.210(8) 0.050(5) 0.025 Uiso 1 1 d D
H1B H 0.061(3) 0.219(8) -0.0495(13) 0.025 Uiso 1 1 d D
O20W O 0.4107(7) 0.2578(9) 0.4640(11) 0.037(6) Uani 0.60(3) 1 d P
O21W O 0.3760(11) 0.2325(15) 0.0076(17) 0.041(8) Uani 0.40(3) 1 d P
O1 O 0.1884(2) 0.2418(4) 0.0716(4) 0.0109(12) Uani 1 1 d U
H1 H 0.1655 0.2983 0.0431 0.016 Uiso 1 1 calc R
O2 O 0.2919(2) 0.1811(4) 0.1522(4) 0.0097(11) Uani 1 1 d U
H2 H 0.3305 0.2038 0.1721 0.015 Uiso 1 1 calc R
O3 O 0.2153(2) 0.0573(4) 0.0529(4) 0.0075(11) Uani 1 1 d U
H3 H 0.2085 0.0043 0.0038 0.011 Uiso 1 1 calc R
O4 O 0.2115(2) 0.1025(4) 0.2331(4) 0.0096(11) Uani 1 1 d U
H4 H 0.2014 0.0788 0.2942 0.014 Uiso 1 1 calc R
O5 O 0.2019(2) 0.1573(4) -0.1417(4) 0.0072(11) Uani 1 1 d U
H5 H 0.1621 0.1653 -0.1392 0.011 Uiso 1 1 calc R
O6 O 0.2980(2) 0.2477(4) -0.1373(4) 0.0101(11) Uani 1 1 d U
H6 H 0.3146 0.3145 -0.1316 0.015 Uiso 1 1 calc R
O7 O 0.2848(2) 0.4023(4) 0.2462(4) 0.0079(11) Uani 1 1 d U
H7 H 0.2916 0.4297 0.1842 0.012 Uiso 1 1 calc R
O8 O 0.2961(2) 0.4346(4) 0.4357(4) 0.0083(11) Uani 1 1 d U
H8 H 0.3098 0.4823 0.4877 0.013 Uiso 1 1 calc R
O9 O 0.2869(3) 0.3693(4) 0.0464(4) 0.0155(13) Uani 1 1 d .
O10 O 0.2149(3) 0.3729(5) -0.0704(4) 0.0155(13) Uani 1 1 d .
O11 O 0.2844(3) 0.8755(4) 0.0756(5) 0.0162(13) Uani 1 1 d .
O12 O 0.2249(2) 0.8813(4) -0.0620(4) 0.0126(12) Uani 1 1 d .
O13 O 0.2137(2) -0.1001(4) 0.2058(4) 0.0132(12) Uani 1 1 d .
O14 O 0.1288(2) -0.0566(4) 0.1369(4) 0.0114(12) Uani 1 1 d U
O15 O 0.1778(2) -0.5760(4) 0.1793(4) 0.0100(11) Uani 1 1 d .
O16 O 0.1068(3) -0.5748(5) 0.0568(5) 0.032(2) Uani 1 1 d .
O17 O 0.3323(3) 0.0705(5) 0.3257(4) 0.0188(14) Uani 1 1 d .
O18 O 0.4064(5) 0.0636(6) 0.4395(8) 0.075(4) Uani 1 1 d .
O19 O 0.2914(2) -0.3974(5) 0.2922(5) 0.0143(13) Uani 1 1 d .
O20 O 0.3774(3) -0.4501(5) 0.3445(5) 0.0229(15) Uani 1 1 d .
O21 O 0.5567(5) -0.3028(9) 0.3307(9) 0.073(4) Uani 1 1 d .
O22 O 0.6146(4) -0.2355(9) 0.2443(9) 0.077(4) Uani 1 1 d .
O23 O 0.3597(2) 0.0161(5) 0.1181(5) 0.0170(13) Uani 1 1 d .
O24 O 0.4110(3) 0.0545(5) 0.0083(5) 0.0206(14) Uani 1 1 d .
O25 O 0.1304(2) 0.2270(4) 0.2168(4) 0.0087(11) Uani 1 1 d .
O26 O 0.0922(3) 0.2924(5) 0.3327(5) 0.0166(13) Uani 1 1 d .
O27 O -0.0923(2) -0.0412(4) 0.0370(4) 0.0122(12) Uani 1 1 d .
O28 O -0.1373(2) 0.0127(5) 0.1491(4) 0.0137(12) Uani 1 1 d .
N1 N 0.2979(4) 0.6738(7) 0.0509(6) 0.028(2) Uani 1 1 d .
N2 N 0.1797(3) -0.3880(5) 0.1984(5) 0.0093(13) Uani 1 1 d .
N3 N 0.3309(3) -0.1143(5) 0.2935(5) 0.0106(14) Uani 1 1 d .
N4 N 0.5378(4) -0.1121(9) 0.1605(9) 0.048(3) Uani 1 1 d .
N5 N 0.0488(3) 0.1026(5) 0.1682(5) 0.0105(14) Uani 1 1 d .
C1 C 0.2511(4) 0.4162(6) -0.0120(6) 0.0122(16) Uani 1 1 d U
C2 C 0.2536(4) 0.5253(6) -0.0092(6) 0.0143(17) Uani 1 1 d U
C3 C 0.2968(4) 0.5725(7) 0.0454(6) 0.0169(18) Uani 1 1 d U
H3A H 0.3263 0.5356 0.0799 0.020 Uiso 1 1 calc R
C4 C 0.2114(4) 0.5774(6) -0.0607(6) 0.0102(16) Uani 1 1 d U
H4A H 0.1815 0.5443 -0.0984 0.012 Uiso 1 1 calc R
C5 C 0.2551(4) 0.7256(6) -0.0013(6) 0.0108(16) Uani 1 1 d U
C6 C 0.2124(4) 0.6776(7) -0.0577(6) 0.0142(17) Uani 1 1 d U
H6A H 0.1835 0.7140 -0.0946 0.017 Uiso 1 1 calc R
C7 C 0.2552(3) 0.8377(6) 0.0046(6) 0.0095(15) Uani 1 1 d U
C8 C 0.1655(3) -0.1191(6) 0.1669(6) 0.0110(16) Uani 1 1 d U
C9 C 0.1514(3) -0.2249(6) 0.1516(6) 0.0087(15) Uani 1 1 d U
C10 C 0.1104(4) -0.2606(7) 0.0824(6) 0.0150(17) Uani 1 1 d U
H10 H 0.0858 -0.2170 0.0443 0.018 Uiso 1 1 calc R
C11 C 0.1050(4) -0.3616(7) 0.0686(6) 0.0164(18) Uani 1 1 d U
H11 H 0.0776 -0.3878 0.0199 0.020 Uiso 1 1 calc R
C12 C 0.1409(3) -0.4230(6) 0.1277(6) 0.0111(16) Uani 1 1 d U
C13 C 0.1848(3) -0.2910(6) 0.2088(6) 0.0106(16) Uani 1 1 d U
H13 H 0.2126 -0.2662 0.2576 0.013 Uiso 1 1 calc R
C14 C 0.1409(4) -0.5338(7) 0.1200(6) 0.0150(18) Uani 1 1 d U
C15 C 0.3704(5) 0.0261(8) 0.3785(8) 0.026(2) Uani 1 1 d U
C16 C 0.3718(4) -0.0823(7) 0.3631(7) 0.021(2) Uani 1 1 d U
C17 C 0.4079(4) -0.1453(8) 0.4183(7) 0.026(2) Uani 1 1 d U
H17 H 0.4368 -0.1208 0.4654 0.031 Uiso 1 1 calc R
C18 C 0.4010(4) -0.2462(7) 0.4032(7) 0.022(2) Uani 1 1 d U
H18 H 0.4257 -0.2912 0.4389 0.027 Uiso 1 1 calc R
C19 C 0.3584(4) -0.2793(6) 0.3368(6) 0.0136(17) Uani 1 1 d U
C20 C 0.3243(3) -0.2103(6) 0.2826(6) 0.0128(17) Uani 1 1 d U
H20 H 0.2949 -0.2335 0.2357 0.015 Uiso 1 1 calc R
C21 C 0.3417(4) -0.3843(7) 0.3227(6) 0.0134(17) Uani 1 1 d U
C22 C 0.5686(6) -0.2472(12) 0.2674(11) 0.050(3) Uani 1 1 d U
C23 C 0.5223(6) -0.1876(11) 0.2115(10) 0.046(3) Uani 1 1 d U
C24 C 0.4681(5) -0.2138(11) 0.2058(10) 0.044(3) Uani 1 1 d U
H24 H 0.4585 -0.2739 0.2320 0.052 Uiso 1 1 calc R
C25 C 0.4283(5) -0.1508(9) 0.1612(8) 0.031(2) Uani 1 1 d U
H25 H 0.3906 -0.1670 0.1559 0.038 Uiso 1 1 calc R
C26 C 0.4439(4) -0.0631(8) 0.1239(7) 0.021(2) Uani 1 1 d U
C27 C 0.4994(4) -0.0502(8) 0.1219(8) 0.027(2) Uani 1 1 d U
H27 H 0.5102 0.0064 0.0911 0.032 Uiso 1 1 calc R
C28 C 0.4016(4) 0.0093(7) 0.0803(7) 0.0178(18) Uani 1 1 d U
C29 C 0.0921(4) 0.2372(7) 0.2628(6) 0.0125(16) Uani 1 1 d U
C30 C 0.0418(4) 0.1760(7) 0.2280(6) 0.0141(17) Uani 1 1 d U
C31 C -0.0076(4) 0.1980(8) 0.2542(7) 0.021(2) Uani 1 1 d U
H31 H -0.0107 0.2499 0.2973 0.025 Uiso 1 1 calc R
C32 C -0.0531(4) 0.1421(7) 0.2157(7) 0.0192(19) Uani 1 1 d U
H32 H -0.0879 0.1561 0.2315 0.023 Uiso 1 1 calc R
C33 C -0.0471(3) 0.0661(7) 0.1542(6) 0.0121(16) Uani 1 1 d U
C34 C 0.0047(3) 0.0482(6) 0.1332(5) 0.0085(15) Uani 1 1 d U
H34 H 0.0091 -0.0050 0.0923 0.010 Uiso 1 1 calc R
C35 C -0.0964(3) 0.0079(6) 0.1103(6) 0.0096(15) Uani 1 1 d U
O10W O 0.3852(8) 0.4289(19) 0.1921(13) 0.059(6) Uani 0.50 1 d P
O11W O 0.1097(12) 0.013(2) 0.357(2) 0.068(8) Uani 0.40 1 d PU
O12W O 0.0790(18) -0.105(3) 0.315(3) 0.039(10) Uani 0.20 1 d PU
O13W O 0.0113(18) -0.005(3) 0.414(3) 0.042(10) Uani 0.20 1 d PU
O14W O -0.006(2) -0.121(5) 0.392(4) 0.121(19) Uani 0.30 1 d PU
O15W O 0.4759(11) 0.499(3) 0.127(3) 0.110(16) Uani 0.40 1 d P

loop_
_atom_site_aniso_label
_atom_site_aniso_U_11
_atom_site_aniso_U_22
_atom_site_aniso_U_33
_atom_site_aniso_U_23
_atom_site_aniso_U_13
_atom_site_aniso_U_12
Er1 0.00872(16) 0.00645(17) 0.00900(16) -0.00181(13) 0.00076(12) -0.00085(13)
Er2 0.01689(18) 0.00355(17) 0.00663(15) -0.00039(12) 0.00168(13) -0.00077(13)
Er3 0.00696(15) 0.00470(17) 0.00905(15) 0.00128(13) 0.00072(12) 0.00069(12)
Er4 0.00586(15) 0.00521(17) 0.00896(15) 0.00070(13) 0.00062(12) -0.00036(12)
Er5 0.00571(15) 0.00438(16) 0.00978(15) 0.00113(13) 0.00085(12) 0.00010(12)
Er6 0.00629(16) 0.00755(18) 0.02041(19) -0.00199(14) 0.00222(13) -0.00056(13)
O1W 0.020(3) 0.015(3) 0.016(3) 0.002(3) 0.006(3) 0.005(3)
O20W 0.053(11) 0.012(7) 0.040(9) 0.007(6) -0.013(8) -0.010(6)
O21W 0.058(18) 0.021(11) 0.042(14) -0.019(9) 0.006(12) 0.004(10)
O1 0.013(3) 0.009(3) 0.011(2) 0.001(2) 0.003(2) 0.001(2)
O2 0.008(2) 0.004(2) 0.015(2) 0.000(2) -0.003(2) 0.0002(19)
O3 0.009(2) 0.007(2) 0.006(2) -0.0003(19) 0.0002(19) -0.001(2)
O4 0.011(2) 0.010(3) 0.007(2) 0.000(2) 0.0014(19) -0.001(2)
O5 0.007(2) 0.009(3) 0.007(2) -0.0007(19) 0.0019(19) 0.0017(19)
O6 0.012(2) 0.003(2) 0.017(3) 0.003(2) 0.006(2) 0.000(2)
O7 0.009(2) 0.007(2) 0.008(2) -0.0010(19) 0.0022(19) -0.0003(19)
O8 0.010(2) 0.011(3) 0.004(2) 0.0000(19) 0.0028(19) 0.001(2)
O9 0.026(3) 0.007(3) 0.014(3) -0.002(2) 0.004(3) -0.004(3)
O10 0.023(3) 0.012(3) 0.012(3) 0.002(2) 0.007(2) -0.001(3)
O11 0.022(3) 0.005(3) 0.021(3) -0.005(2) 0.001(3) 0.002(2)
O12 0.016(3) 0.006(3) 0.015(3) 0.000(2) 0.001(2) -0.002(2)
O13 0.012(3) 0.006(3) 0.022(3) 0.003(2) 0.004(2) -0.004(2)
O14 0.011(2) 0.004(2) 0.019(3) 0.004(2) 0.000(2) -0.001(2)
O15 0.019(3) 0.002(3) 0.009(3) 0.003(2) 0.002(2) 0.002(2)
O16 0.047(5) 0.008(4) 0.030(4) -0.001(3) -0.026(4) -0.002(3)
O17 0.028(4) 0.009(3) 0.015(3) -0.003(2) -0.007(3) 0.001(3)
O18 0.104(9) 0.008(4) 0.081(7) -0.001(4) -0.076(7) -0.009(5)
O19 0.009(3) 0.009(3) 0.026(3) 0.003(2) 0.005(2) 0.000(2)
O20 0.009(3) 0.016(4) 0.043(4) 0.008(3) 0.004(3) 0.001(3)
O21 0.057(7) 0.081(9) 0.083(8) 0.057(7) 0.019(6) 0.013(6)
O22 0.027(5) 0.100(9) 0.113(9) 0.095(8) 0.040(5) 0.041(5)
O23 0.011(3) 0.015(3) 0.027(3) 0.002(3) 0.008(3) 0.000(2)
O24 0.011(3) 0.026(4) 0.024(3) 0.007(3) 0.003(3) 0.002(3)
O25 0.010(3) 0.007(3) 0.009(3) -0.006(2) 0.002(2) -0.002(2)
O26 0.015(3) 0.017(3) 0.019(3) -0.008(3) 0.008(3) -0.006(3)
O27 0.011(3) 0.012(3) 0.013(3) -0.002(2) -0.001(2) -0.004(2)
O28 0.006(3) 0.014(3) 0.023(3) -0.002(3) 0.008(2) -0.005(2)
N1 0.045(6) 0.019(5) 0.021(4) -0.003(3) 0.006(4) 0.004(4)
N2 0.015(3) 0.003(3) 0.010(3) 0.000(3) 0.002(3) -0.002(3)
N3 0.010(3) 0.008(3) 0.013(3) -0.004(3) -0.001(3) -0.002(3)
N4 0.015(4) 0.068(8) 0.066(7) 0.051(6) 0.017(5) 0.017(5)
N5 0.011(3) 0.009(4) 0.011(3) -0.003(3) 0.002(3) 0.001(3)
C1 0.014(3) 0.008(3) 0.014(3) 0.002(3) 0.002(3) -0.001(3)
C2 0.023(3) 0.006(3) 0.015(3) 0.002(3) 0.005(3) -0.002(3)
C3 0.021(4) 0.010(3) 0.018(3) 0.002(3) 0.001(3) 0.003(3)
C4 0.016(3) 0.007(3) 0.008(3) -0.003(3) 0.003(3) -0.003(3)
C5 0.016(3) 0.007(3) 0.010(3) 0.003(3) 0.003(3) -0.002(3)
C6 0.018(3) 0.013(3) 0.012(3) 0.000(3) 0.003(3) -0.002(3)
C7 0.015(3) 0.002(3) 0.013(3) -0.002(3) 0.007(3) -0.001(3)
C8 0.013(3) 0.009(3) 0.011(3) 0.003(3) 0.004(3) -0.001(3)
C9 0.008(3) 0.008(3) 0.010(3) 0.002(3) 0.002(2) -0.001(3)
C10 0.016(3) 0.013(3) 0.015(3) 0.005(3) -0.001(3) 0.002(3)
C11 0.018(3) 0.016(4) 0.013(3) -0.001(3) -0.002(3) -0.001(3)
C12 0.013(3) 0.010(3) 0.009(3) 0.001(3) 0.001(3) -0.001(3)
C13 0.009(3) 0.008(3) 0.014(3) 0.000(3) 0.002(3) -0.002(3)
C14 0.017(3) 0.016(4) 0.012(3) 0.002(3) 0.003(3) -0.005(3)
C15 0.030(4) 0.016(4) 0.028(4) 0.003(3) -0.007(3) -0.002(3)
C16 0.022(4) 0.015(4) 0.022(4) -0.002(3) -0.004(3) -0.004(3)
C17 0.028(4) 0.020(4) 0.025(4) 0.003(3) -0.010(3) -0.002(3)
C18 0.023(4) 0.014(4) 0.027(4) 0.003(3) -0.004(3) 0.001(3)
C19 0.013(3) 0.010(3) 0.017(3) 0.001(3) 0.000(3) 0.000(3)
C20 0.008(3) 0.012(3) 0.018(3) -0.001(3) 0.002(3) -0.003(3)
C21 0.014(3) 0.011(3) 0.017(3) 0.002(3) 0.005(3) 0.001(3)
C22 0.047(5) 0.051(5) 0.053(5) 0.016(4) 0.013(4) 0.001(4)
C23 0.043(5) 0.049(5) 0.050(5) 0.015(4) 0.018(4) 0.004(4)
C24 0.038(5) 0.044(5) 0.052(5) 0.013(4) 0.016(4) 0.001(4)
C25 0.026(4) 0.034(4) 0.036(4) 0.012(4) 0.009(3) 0.001(3)
C26 0.017(3) 0.025(4) 0.021(3) 0.007(3) 0.005(3) 0.002(3)
C27 0.025(4) 0.028(4) 0.027(4) 0.010(3) 0.006(3) 0.000(3)
C28 0.015(3) 0.021(4) 0.018(3) -0.003(3) 0.004(3) 0.002(3)
C29 0.015(3) 0.012(3) 0.009(3) -0.001(3) -0.001(3) 0.001(3)
C30 0.015(3) 0.010(3) 0.017(3) -0.002(3) 0.002(3) -0.002(3)
C31 0.018(4) 0.022(4) 0.024(4) -0.013(3) 0.005(3) -0.005(3)
C32 0.015(3) 0.020(4) 0.024(4) -0.005(3) 0.007(3) -0.002(3)
C33 0.010(3) 0.013(3) 0.013(3) -0.005(3) 0.003(3) -0.005(3)
C34 0.011(3) 0.006(3) 0.008(3) -0.004(2) 0.003(2) -0.002(3)
C35 0.009(3) 0.007(3) 0.012(3) 0.003(3) 0.001(2) 0.000(3)
O10W 0.033(10) 0.110(19) 0.032(10) 0.012(11) 0.002(8) -0.010(11)
O11W 0.066(11) 0.072(11) 0.063(11) 0.013(8) 0.002(8) 0.010(9)
O12W 0.043(13) 0.039(13) 0.039(13) 0.004(9) 0.016(9) 0.008(9)
O13W 0.042(13) 0.043(13) 0.039(13) 0.003(9) 0.004(9) 0.001(9)
O14W 0.12(2) 0.12(2) 0.12(2) -0.010(10) 0.012(10) 0.007(10)
O15W 0.034(15) 0.19(4) 0.12(3) 0.08(3) 0.028(17) 0.00(2)

loop_
_atom_type_symbol
_atom_type_description
_atom_type_scat_dispersion_real
_atom_type_scat_dispersion_imag
_atom_type_scat_source
C C 0.0033 0.0016 'International Tables Vol C Tables 4.2.6.8 and 6.1.1.4'
H H 0.0000 0.0000 'International Tables Vol C Tables 4.2.6.8 and 6.1.1.4'
O O 0.0106 0.0060 'International Tables Vol C Tables 4.2.6.8 and 6.1.1.4'
Er Er -0.2586 4.9576 'International Tables Vol C Tables 4.2.6.8 and 6.1.1.4'
N N 0.0061 0.0033 'International Tables Vol C Tables 4.2.6.8 and 6.1.1.4'

loop_
_geom_angle_atom_site_label_1
_geom_angle_atom_site_label_2
_geom_angle_atom_site_label_3
_geom_angle
_geom_angle_site_symmetry_1
_geom_angle_site_symmetry_3
O5 Er1 O7 79.54(19) 4_566 .
O5 Er1 O4 110.1(2) 4_566 .
O7 Er1 O4 153.7(2) . .
O5 Er1 O1 134.9(2) 4_566 .
O7 Er1 O1 111.6(2) . .
O4 Er1 O1 79.6(2) . .
O5 Er1 O6 70.80(19) 4_566 4_566
O7 Er1 O6 69.1(2) . 4_566
O4 Er1 O6 90.5(2) . 4_566
O1 Er1 O6 154.3(2) . 4_566
O5 Er1 O2 153.83(19) 4_566 .
O7 Er1 O2 90.39(19) . .
O4 Er1 O2 70.1(2) . .
O1 Er1 O2 71.3(2) . .
O6 Er1 O2 83.05(19) 4_566 .
O5 Er1 O25 75.00(18) 4_566 .
O7 Er1 O25 139.56(19) . .
O4 Er1 O25 66.25(19) . .
O1 Er1 O25 69.14(19) . .
O6 Er1 O25 128.16(19) 4_566 .
O2 Er1 O25 124.86(18) . .
O5 Er1 O15 69.44(19) 4_566 1_565
O7 Er1 O15 67.30(19) . 1_565
O4 Er1 O15 138.8(2) . 1_565
O1 Er1 O15 75.21(19) . 1_565
O6 Er1 O15 124.75(19) 4_566 1_565
O2 Er1 O15 128.62(19) . 1_565
O25 Er1 O15 74.51(19) . 1_565
O5 Er1 Er5 41.97(14) 4_566 .
O7 Er1 Er5 43.49(14) . .
O4 Er1 Er5 152.05(14) . .
O1 Er1 Er5 118.40(15) . .
O6 Er1 Er5 80.63(14) 4_566 .
O2 Er1 Er5 133.88(14) . .
O25 Er1 Er5 98.71(13) . .
O15 Er1 Er5 44.27(13) 1_565 .
O5 Er1 Er4 116.65(14) 4_566 .
O7 Er1 Er4 153.63(14) . .
O4 Er1 Er4 43.88(14) . .
O1 Er1 Er4 42.07(15) . .
O6 Er1 Er4 134.30(14) 4_566 .
O2 Er1 Er4 82.36(13) . .
O25 Er1 Er4 42.69(13) . .
O15 Er1 Er4 97.73(13) 1_565 .
Er5 Er1 Er4 137.057(15) . .
O5 Er1 Er2 165.10(14) 4_566 .
O7 Er1 Er2 93.17(14) . .
O4 Er1 Er2 82.14(14) . .
O1 Er1 Er2 36.63(14) . .
O6 Er1 Er2 118.89(14) 4_566 .
O2 Er1 Er2 37.47(13) . .
O25 Er1 Er2 103.63(13) . .
O15 Er1 Er2 95.80(13) 1_565 .
Er5 Er1 Er2 125.346(14) . .
Er4 Er1 Er2 65.906(13) . .
O5 Er1 Er2 35.64(14) 4_566 4_566
O7 Er1 Er2 79.26(14) . 4_566
O4 Er1 Er2 94.45(14) . 4_566
O1 Er1 Er2 165.88(14) . 4_566
O6 Er1 Er2 36.94(14) 4_566 4_566
O2 Er1 Er2 118.94(13) . 4_566
O25 Er1 Er2 96.74(13) . 4_566
O15 Er1 Er2 102.21(13) 1_565 4_566
Er5 Er1 Er2 62.824(10) . 4_566
Er4 Er1 Er2 126.331(15) . 4_566
Er2 Er1 Er2 155.788(16) . 4_566
O5 Er2 O1 93.6(2) . .
O5 Er2 O2 147.8(2) . .
O1 Er2 O2 73.7(2) . .
O5 Er2 O6 71.6(2) . .
O1 Er2 O6 144.2(2) . .
O2 Er2 O6 134.3(2) . .
O5 Er2 O8 71.79(19) . 4_565
O1 Er2 O8 136.4(2) . 4_565
O2 Er2 O8 96.9(2) . 4_565
O6 Er2 O8 70.9(2) . 4_565
O5 Er2 O9 130.1(2) . .
O1 Er2 O9 81.7(2) . .
O2 Er2 O9 78.2(2) . .
O6 Er2 O9 83.7(2) . .
O8 Er2 O9 139.1(2) 4_565 .
O5 Er2 O3 78.83(19) . .
O1 Er2 O3 66.1(2) . .
O2 Er2 O3 68.99(19) . .
O6 Er2 O3 137.08(19) . .
O8 Er2 O3 70.71(19) 4_565 .
O9 Er2 O3 138.96(19) . .
O5 Er2 O10 79.1(2) . .
O1 Er2 O10 71.3(2) . .
O2 Er2 O10 121.9(2) . .
O6 Er2 O10 73.92(19) . .
O8 Er2 O10 139.76(19) 4_565 .
O9 Er2 O10 52.2(2) . .
O3 Er2 O10 130.14(19) . .
O5 Er2 C1 104.5(2) . .
O1 Er2 C1 75.6(2) . .
O2 Er2 C1 100.7(2) . .
O6 Er2 C1 77.0(2) . .
O8 Er2 C1 147.2(2) 4_565 .
O9 Er2 C1 26.2(2) . .
O3 Er2 C1 141.7(2) . .
O10 Er2 C1 26.1(2) . .
O5 Er2 Er1 130.17(14) . .
O1 Er2 Er1 37.43(14) . .
O2 Er2 Er1 39.19(14) . .
O6 Er2 Er1 149.76(15) . .
O8 Er2 Er1 131.24(13) 4_565 .
O9 Er2 Er1 66.15(15) . .
O3 Er2 Er1 72.84(12) . .
O10 Er2 Er1 88.83(13) . .
C1 Er2 Er1 76.86(17) . .
O5 Er2 Er6 82.22(14) . 4_565
O1 Er2 Er6 173.15(15) . 4_565
O2 Er2 Er6 107.10(15) . 4_565
O6 Er2 Er6 39.13(14) . 4_565
O8 Er2 Er6 37.03(14) 4_565 4_565
O9 Er2 Er6 105.10(16) . 4_565
O3 Er2 Er6 107.57(13) . 4_565
O10 Er2 Er6 112.95(14) . 4_565
C1 Er2 Er6 110.67(17) . 4_565
Er1 Er2 Er6 145.154(15) . 4_565
O5 Er2 Er1 36.06(14) . 4_565
O1 Er2 Er1 116.28(14) . 4_565
O2 Er2 Er1 170.01(15) . 4_565
O6 Er2 Er1 37.33(14) . 4_565
O8 Er2 Er1 75.47(13) 4_565 4_565
O9 Er2 Er1 103.27(15) . 4_565
O3 Er2 Er1 113.36(12) . 4_565
O10 Er2 Er1 64.72(13) . 4_565
C1 Er2 Er1 83.26(17) . 4_565
Er1 Er2 Er1 150.423(15) . 4_565
Er6 Er2 Er1 62.921(13) 4_565 4_565
O4 Er3 O3 70.09(19) . .
O4 Er3 O23 147.4(2) . .
O3 Er3 O23 101.4(2) . .
O4 Er3 O17 83.2(2) . .
O3 Er3 O17 144.1(2) . .
O23 Er3 O17 88.1(2) . .
O4 Er3 O13 74.0(2) . .
O3 Er3 O13 82.5(2) . .
O23 Er3 O13 137.5(2) . .
O17 Er3 O13 113.4(2) . .
O4 Er3 O2 70.5(2) . .
O3 Er3 O2 71.91(19) . .
O23 Er3 O2 76.9(2) . .
O17 Er3 O2 76.9(2) . .
O13 Er3 O2 141.6(2) . .
O4 Er3 O11 135.4(2) . 1_545
O3 Er3 O11 78.3(2) . 1_545
O23 Er3 O11 68.3(2) . 1_545
O17 Er3 O11 136.5(2) . 1_545
O13 Er3 O11 71.3(2) . 1_545
O2 Er3 O11 127.9(2) . 1_545
O4 Er3 N3 119.0(2) . .
O3 Er3 N3 151.1(2) . .
O23 Er3 N3 84.1(2) . .
O17 Er3 N3 63.6(2) . .
O13 Er3 N3 74.9(2) . .
O2 Er3 N3 136.5(2) . .
O11 Er3 N3 77.5(2) 1_545 .
O4 Er3 Er2 80.32(14) . .
O3 Er3 Er2 41.28(14) . .
O23 Er3 Er2 74.10(16) . .
O17 Er3 Er2 112.34(16) . .
O13 Er3 Er2 123.52(15) . .
O2 Er3 Er2 35.79(14) . .
O11 Er3 Er2 96.23(15) 1_545 .
N3 Er3 Er2 158.02(16) . .
O4 Er3 Er4 37.38(14) . .
O3 Er3 Er4 34.57(14) . .
O23 Er3 Er4 133.98(16) . .
O17 Er3 Er4 119.97(17) . .
O13 Er3 Er4 67.25(15) . .
O2 Er3 Er4 75.59(14) . .
O11 Er3 Er4 102.05(15) 1_545 .
N3 Er3 Er4 139.69(16) . .
Er2 Er3 Er4 62.028(12) . .
O4 Er3 Er1 34.34(15) . .
O3 Er3 Er1 72.21(14) . .
O23 Er3 Er1 113.24(16) . .
O17 Er3 Er1 72.22(16) . .
O13 Er3 Er1 108.26(15) . .
O2 Er3 Er1 37.02(15) . .
O11 Er3 Er1 150.19(15) 1_545 .
N3 Er3 Er1 131.93(16) . .
Er2 Er3 Er1 58.263(12) . .
Er4 Er3 Er1 54.113(9) . .
O27 Er4 O3 85.8(2) 3 .
O27 Er4 O14 75.9(2) 3 .
O3 Er4 O14 83.2(2) . .
O27 Er4 O1 110.9(2) 3 .
O3 Er4 O1 69.6(2) . .
O14 Er4 O1 150.9(2) . .
O27 Er4 O25 143.9(2) 3 .
O3 Er4 O25 125.70(19) . .
O14 Er4 O25 120.3(2) . .
O1 Er4 O25 71.5(2) . .
O27 Er4 O4 149.0(2) 3 .
O3 Er4 O4 68.89(19) . .
O14 Er4 O4 83.3(2) . .
O1 Er4 O4 77.6(2) . .
O25 Er4 O4 66.9(2) . .
O27 Er4 O1W 70.7(2) 3 .
O3 Er4 O1W 124.5(2) . .
O14 Er4 O1W 133.5(2) . .
O1 Er4 O1W 73.3(2) . .
O25 Er4 O1W 76.2(2) . .
O4 Er4 O1W 138.6(2) . .
O27 Er4 N5 90.0(2) 3 .
O3 Er4 N5 160.7(2) . .
O14 Er4 N5 77.4(2) . .
O1 Er4 N5 129.2(2) . .
O25 Er4 N5 65.6(2) . .
O4 Er4 N5 107.8(2) . .
O1W Er4 N5 71.2(2) . .
O27 Er4 Er1 152.72(15) 3 .
O3 Er4 Er1 80.09(14) . .
O14 Er4 Er1 124.77(14) . .
O1 Er4 Er1 42.10(14) . .
O25 Er4 Er1 45.80(14) . .
O4 Er4 Er1 41.65(14) . .
O1W Er4 Er1 98.41(16) . .
N5 Er4 Er1 110.54(16) . .
O27 Er4 Er3 114.66(16) 3 .
O3 Er4 Er3 34.92(13) . .
O14 Er4 Er3 73.29(14) . .
O1 Er4 Er3 78.40(14) . .
O25 Er4 Er3 101.21(14) . .
O4 Er4 Er3 35.79(14) . .
O1W Er4 Er3 150.90(16) . .
N5 Er4 Er3 134.80(16) . .
Er1 Er4 Er3 63.253(13) . .
O27 Er4 Er2 94.95(15) 3 .
O3 Er4 Er2 38.44(14) . .
O14 Er4 Er2 121.69(15) . .
O1 Er4 Er2 32.23(14) . .
O25 Er4 Er2 100.76(14) . .
O4 Er4 Er2 76.58(14) . .
O1W Er4 Er2 93.01(16) . .
N5 Er4 Er2 160.86(17) . .
Er1 Er4 Er2 59.874(13) . .
Er3 Er4 Er2 58.614(12) . .
O19 Er5 O5 148.3(2) 1_565 4_566
O19 Er5 O28 136.2(2) 1_565 2
O5 Er5 O28 75.1(2) 4_566 2
O19 Er5 O8 83.7(2) 1_565 .
O5 Er5 O8 71.5(2) 4_566 .
O28 Er5 O8 121.3(2) 2 .
O19 Er5 O12 77.8(2) 1_565 4_576
O5 Er5 O12 117.0(2) 4_566 4_576
O28 Er5 O12 71.6(2) 2 4_576
O8 Er5 O12 82.5(2) . 4_576
O19 Er5 O7 75.1(2) 1_565 .
O5 Er5 O7 77.96(19) 4_566 .
O28 Er5 O7 144.2(2) 2 .
O8 Er5 O7 70.10(19) . .
O12 Er5 O7 143.0(2) 4_576 .
O19 Er5 O15 112.5(2) 1_565 1_565
O5 Er5 O15 71.67(19) 4_566 1_565
O28 Er5 O15 80.8(2) 2 1_565
O8 Er5 O15 128.9(2) . 1_565
O12 Er5 O15 146.6(2) 4_576 1_565
O7 Er5 O15 68.53(19) . 1_565
O19 Er5 N2 74.5(2) 1_565 1_565
O5 Er5 N2 129.7(2) 4_566 1_565
O28 Er5 N2 74.9(2) 2 1_565
O8 Er5 N2 158.1(2) . 1_565
O12 Er5 N2 90.1(2) 4_576 1_565
O7 Er5 N2 106.0(2) . 1_565
O15 Er5 N2 64.4(2) 1_565 1_565
O19 Er5 Er1 116.60(16) 1_565 .
O5 Er5 Er1 41.73(14) 4_566 .
O28 Er5 Er1 103.16(16) 2 .
O8 Er5 Er1 81.65(14) . .
O12 Er5 Er1 157.15(15) 4_576 .
O7 Er5 Er1 41.98(14) . .
O15 Er5 Er1 47.43(13) 1_565 .
N2 Er5 Er1 110.37(16) 1_565 .
O19 Er5 Er2 121.12(16) 1_565 4_566
O5 Er5 Er2 35.29(13) 4_566 4_566
O28 Er5 Er2 92.74(15) 2 4_566
O8 Er5 Er2 37.71(14) . 4_566
O12 Er5 Er2 95.40(15) 4_576 4_566
O7 Er5 Er2 78.07(14) . 4_566
O15 Er5 Er2 104.46(13) 1_565 4_566
N2 Er5 Er2 164.21(16) 1_565 4_566
Er1 Er5 Er2 62.203(14) . 4_566
O19 Er5 Er6 68.29(15) 1_565 .
O5 Er5 Er6 80.14(14) 4_566 .
O28 Er5 Er6 151.85(15) 2 .
O8 Er5 Er6 35.39(13) . .
O12 Er5 Er6 109.18(15) 4_576 .
O7 Er5 Er6 36.67(13) . .
O15 Er5 Er6 104.00(14) 1_565 .
N2 Er5 Er6 132.46(16) 1_565 .
Er1 Er5 Er6 64.684(12) . .
Er2 Er5 Er6 59.128(12) 4_566 .
O22 Er6 O8 143.9(2) 2_655 .
O22 Er6 O7 84.8(3) 2_655 .
O8 Er6 O7 70.99(19) . .
O22 Er6 O20W 77.9(6) 2_655 .
O8 Er6 O20W 104.5(5) . .
O7 Er6 O20W 141.4(4) . .
O22 Er6 O20 124.6(4) 2_655 1_565
O8 Er6 O20 80.6(2) . 1_565
O7 Er6 O20 84.9(2) . 1_565
O20W Er6 O20 133.1(4) . 1_565
O22 Er6 O6 75.8(3) 2_655 4_566
O8 Er6 O6 70.2(2) . 4_566
O7 Er6 O6 67.2(2) . 4_566
O20W Er6 O6 75.2(4) . 4_566
O20 Er6 O6 144.6(2) 1_565 4_566
O22 Er6 O24 134.8(3) 2_655 4_566
O8 Er6 O24 74.8(2) . 4_566
O7 Er6 O24 140.2(2) . 4_566
O20W Er6 O24 67.1(4) . 4_566
O20 Er6 O24 69.7(3) 1_565 4_566
O6 Er6 O24 118.8(2) 4_566 4_566
O22 Er6 N4 67.8(3) 2_655 2_655
O8 Er6 N4 148.2(3) . 2_655
O7 Er6 N4 129.3(3) . 2_655
O20W Er6 N4 74.7(6) . 2_655
O20 Er6 N4 77.9(3) 1_565 2_655
O6 Er6 N4 136.6(3) 4_566 2_655
O24 Er6 N4 75.9(3) 4_566 2_655
O22 Er6 O21W 97.1(7) 2_655 4_566
O8 Er6 O21W 78.2(7) . 4_566
O7 Er6 O21W 127.1(6) . 4_566
O20W Er6 O21W 26.6(6) . 4_566
O20 Er6 O21W 131.2(6) 1_565 4_566
O6 Er6 O21W 62.3(6) 4_566 4_566
O24 Er6 O21W 62.4(5) 4_566 4_566
N4 Er6 O21W 98.9(7) 2_655 4_566
O22 Er6 O10W 58.9(7) 2_655 .
O8 Er6 O10W 128.4(5) . .
O7 Er6 O10W 67.3(4) . .
O20W Er6 O10W 127.0(7) . .
O20 Er6 O10W 66.9(6) 1_565 .
O6 Er6 O10W 117.0(5) 4_566 .
O24 Er6 O10W 124.1(5) 4_566 .
N4 Er6 O10W 62.1(5) 2_655 .
O21W Er6 O10W 152.9(9) 4_566 .
O22 Er6 Er2 112.5(3) 2_655 4_566
O8 Er6 Er2 38.00(15) . 4_566
O7 Er6 Er2 78.82(14) . 4_566
O20W Er6 Er2 76.5(5) . 4_566
O20 Er6 Er2 118.49(17) 1_565 4_566
O6 Er6 Er2 37.43(14) 4_566 4_566
O24 Er6 Er2 86.70(16) 4_566 4_566
N4 Er6 Er2 150.4(3) 2_655 4_566
O21W Er6 Er2 51.6(6) 4_566 4_566
O10W Er6 Er2 145.4(4) . 4_566
O22 Er6 Er5 121.0(3) 2_655 .
O8 Er6 Er5 35.97(13) . .
O7 Er6 Er5 37.02(14) . .
O20W Er6 Er5 136.1(5) . .
O20 Er6 Er5 71.99(15) 1_565 .
O6 Er6 Er5 72.64(14) 4_566 .
O24 Er6 Er5 104.12(16) 4_566 .
N4 Er6 Er5 147.5(3) 2_655 .
O21W Er6 Er5 110.0(7) 4_566 .
O10W Er6 Er5 94.3(5) . .
Er2 Er6 Er5 59.777(13) 4_566 .
Er4 O1W H1A 94(6) . .
Er4 O1W H1B 119(7) . .
H1A O1W H1B 109(6) . .
O21W O20W Er6 86.2(13) 4_566 .
O20W O21W Er6 67.2(12) 4_565 4_565
Er2 O1 Er4 114.9(3) . .
Er2 O1 Er1 105.9(2) . .
Er4 O1 Er1 95.8(2) . .
Er2 O1 H1 112.9 . .
Er4 O1 H1 112.9 . .
Er1 O1 H1 112.9 . .
Er2 O2 Er3 107.4(2) . .
Er2 O2 Er1 103.3(2) . .
Er3 O2 Er1 106.6(2) . .
Er2 O2 H2 112.9 . .
Er3 O2 H2 112.9 . .
Er1 O2 H2 112.9 . .
Er4 O3 Er3 110.5(2) . .
Er4 O3 Er2 107.3(2) . .
Er3 O3 Er2 101.6(2) . .
Er4 O3 H3 112.3 . .
Er3 O3 H3 112.3 . .
Er2 O3 H3 112.3 . .
Er1 O4 Er3 111.1(2) . .
Er1 O4 Er4 94.5(2) . .
Er3 O4 Er4 106.8(2) . .
Er1 O4 H4 114.2 . .
Er3 O4 H4 114.2 . .
Er4 O4 H4 114.2 . .
Er2 O5 Er1 108.3(2) . 4_565
Er2 O5 Er5 108.8(2) . 4_565
Er1 O5 Er5 96.3(2) 4_565 4_565
Er2 O5 H5 114.0 . .
Er1 O5 H5 114.0 4_565 .
Er5 O5 H5 114.0 4_565 .
Er2 O6 Er1 105.7(2) . 4_565
Er2 O6 Er6 103.4(2) . 4_565
Er1 O6 Er6 109.4(2) 4_565 4_565
Er2 O6 H6 112.6 . .
Er1 O6 H6 112.6 4_565 .
Er6 O6 H6 112.6 4_565 .
Er1 O7 Er6 112.4(2) . .
Er1 O7 Er5 94.5(2) . .
Er6 O7 Er5 106.3(2) . .
Er1 O7 H7 113.9 . .
Er6 O7 H7 113.9 . .
Er5 O7 H7 113.9 . .
Er6 O8 Er5 108.6(2) . .
Er6 O8 Er2 105.0(2) . 4_566
Er5 O8 Er2 104.9(2) . 4_566
Er6 O8 H8 112.6 . .
Er5 O8 H8 112.6 . .
Er2 O8 H8 112.6 4_566 .
C1 O9 Er2 97.3(5) . .
C1 O10 Er2 88.7(5) . .
C7 O11 Er3 138.3(6) . 1_565
C7 O12 Er5 142.3(6) . 4_575
C8 O13 Er3 136.2(5) . .
C8 O14 Er4 130.3(5) . .
C14 O15 Er5 124.2(6) . 1_545
C14 O15 Er1 147.3(6) . 1_545
Er5 O15 Er1 88.31(18) 1_545 1_545
C15 O17 Er3 126.8(6) . .
C21 O19 Er5 136.9(6) . 1_545
C21 O20 Er6 128.7(6) . 1_545
C22 O22 Er6 125.6(8) . 2_645
C28 O23 Er3 174.6(7) . .
C28 O24 Er6 141.1(6) . 4_565
C29 O25 Er4 126.4(5) . .
C29 O25 Er1 139.7(5) . .
Er4 O25 Er1 91.50(19) . .
C35 O27 Er4 146.6(5) . 3
C35 O28 Er5 162.4(6) . 2_545
C5 N1 C3 118.5(9) . .
C13 N2 C12 118.3(7) . .
C13 N2 Er5 121.4(5) . 1_545
C12 N2 Er5 119.2(5) . 1_545
C20 N3 C16 117.7(8) . .
C20 N3 Er3 125.0(5) . .
C16 N3 Er3 117.0(6) . .
C27 N4 C23 117.3(10) . .
C27 N4 Er6 129.1(7) . 2_645
C23 N4 Er6 113.3(8) . 2_645
C34 N5 C30 117.3(7) . .
C34 N5 Er4 125.1(5) . .
C30 N5 Er4 115.7(6) . .
O10 C1 O9 121.8(8) . .
O10 C1 C2 120.5(8) . .
O9 C1 C2 117.7(8) . .
O10 C1 Er2 65.3(5) . .
O9 C1 Er2 56.5(4) . .
C2 C1 Er2 173.8(6) . .
C4 C2 C3 120.4(8) . .
C4 C2 C1 118.9(8) . .
C3 C2 C1 120.6(8) . .
C2 C3 N1 120.5(9) . .
C2 C3 H3A 119.7 . .
N1 C3 H3A 119.7 . .
C2 C4 C6 119.8(8) . .
C2 C4 H4A 120.1 . .
C6 C4 H4A 120.1 . .
N1 C5 C6 120.6(8) . .
N1 C5 C7 119.3(8) . .
C6 C5 C7 120.1(8) . .
C4 C6 C5 120.1(8) . .
C4 C6 H6A 119.9 . .
C5 C6 H6A 119.9 . .
O11 C7 O12 127.0(8) . .
O11 C7 C5 117.0(7) . .
O12 C7 C5 116.0(7) . .
O13 C8 O14 125.6(8) . .
O13 C8 C9 116.5(7) . .
O14 C8 C9 117.9(7) . .
C10 C9 C13 118.6(8) . .
C10 C9 C8 124.9(8) . .
C13 C9 C8 116.4(7) . .
C9 C10 C11 119.5(8) . .
C9 C10 H10 120.3 . .
C11 C10 H10 120.3 . .
C12 C11 C10 118.4(8) . .
C12 C11 H11 120.8 . .
C10 C11 H11 120.8 . .
N2 C12 C11 122.1(8) . .
N2 C12 C14 113.4(7) . .
C11 C12 C14 124.5(8) . .
N2 C13 C9 123.0(8) . .
N2 C13 H13 118.5 . .
C9 C13 H13 118.5 . .
O16 C14 O15 126.1(9) . .
O16 C14 C12 119.3(8) . .
O15 C14 C12 114.5(8) . .
O18 C15 O17 126.2(10) . .
O18 C15 C16 118.6(9) . .
O17 C15 C16 115.2(9) . .
N3 C16 C17 122.6(9) . .
N3 C16 C15 113.0(8) . .
C17 C16 C15 124.2(9) . .
C16 C17 C18 118.4(9) . .
C16 C17 H17 120.8 . .
C18 C17 H17 120.8 . .
C19 C18 C17 119.4(9) . .
C19 C18 H18 120.3 . .
C17 C18 H18 120.3 . .
C18 C19 C20 118.5(8) . .
C18 C19 C21 124.9(8) . .
C20 C19 C21 116.4(7) . .
N3 C20 C19 123.3(8) . .
N3 C20 H20 118.4 . .
C19 C20 H20 118.4 . .
O19 C21 O20 126.3(8) . .
O19 C21 C19 114.6(8) . .
O20 C21 C19 119.0(8) . .
O22 C22 O21 127.5(14) . .
O22 C22 C23 115.8(12) . .
O21 C22 C23 116.7(13) . .
N4 C23 C24 122.1(13) . .
N4 C23 C22 115.5(12) . .
C24 C23 C22 122.2(13) . .
C25 C24 C23 118.5(13) . .
C25 C24 H24 120.8 . .
C23 C24 H24 120.8 . .
C24 C25 C26 119.2(11) . .
C24 C25 H25 120.4 . .
C26 C25 H25 120.4 . .
C27 C26 C25 117.4(10) . .
C27 C26 C28 122.0(9) . .
C25 C26 C28 120.4(9) . .
N4 C27 C26 123.6(10) . .
N4 C27 H27 118.2 . .
C26 C27 H27 118.2 . .
O24 C28 O23 126.9(9) . .
O24 C28 C26 116.6(8) . .
O23 C28 C26 116.4(8) . .
O26 C29 O25 126.0(8) . .
O26 C29 C30 118.8(8) . .
O25 C29 C30 115.2(7) . .
N5 C30 C31 123.6(8) . .
N5 C30 C29 115.4(8) . .
C31 C30 C29 121.0(8) . .
C30 C31 C32 118.2(9) . .
C30 C31 H31 120.9 . .
C32 C31 H31 120.9 . .
C33 C32 C31 119.5(9) . .
C33 C32 H32 120.3 . .
C31 C32 H32 120.3 . .
C32 C33 C34 118.3(8) . .
C32 C33 C35 119.5(8) . .
C34 C33 C35 122.2(7) . .
N5 C34 C33 123.1(7) . .
N5 C34 H34 118.4 . .
C33 C34 H34 118.4 . .
O28 C35 O27 126.2(8) . .
O28 C35 C33 117.2(7) . .
O27 C35 C33 116.6(7) . .

loop_
_geom_bond_atom_site_label_1
_geom_bond_atom_site_label_2
_geom_bond_distance
_geom_bond_site_symmetry_2
Er1 O5 2.290(5) 4_566
Er1 O7 2.294(6) .
Er1 O4 2.300(6) .
Er1 O1 2.326(6) .
Er1 O6 2.327(6) 4_566
Er1 O2 2.389(6) .
Er1 O25 2.475(6) .
Er1 O15 2.519(6) 1_565
Er2 O5 2.267(5) .
Er2 O1 2.283(6) .
Er2 O2 2.300(6) .
Er2 O6 2.306(6) .
Er2 O8 2.352(6) 4_565
Er2 O9 2.411(6) .
Er2 O3 2.528(6) .
Er2 O10 2.604(6) .
Er2 C1 2.867(9) .
Er3 O4 2.311(6) .
Er3 O3 2.312(5) .
Er3 O23 2.315(6) .
Er3 O17 2.333(6) .
Er3 O13 2.335(6) .
Er3 O2 2.356(6) .
Er3 O11 2.443(6) 1_545
Er3 N3 2.528(7) .
Er4 O27 2.263(6) 3
Er4 O3 2.292(6) .
Er4 O14 2.315(6) .
Er4 O1 2.324(6) .
Er4 O25 2.341(5) .
Er4 O4 2.400(5) .
Er4 O1W 2.428(6) .
Er4 N5 2.523(7) .
Er5 O19 2.251(6) 1_565
Er5 O5 2.301(6) 4_566
Er5 O28 2.317(6) 2
Er5 O8 2.333(5) .
Er5 O12 2.335(6) 4_576
Er5 O7 2.361(6) .
Er5 O15 2.388(6) 1_565
Er5 N2 2.462(7) 1_565
Er6 O22 2.270(8) 2_655
Er6 O8 2.300(6) .
Er6 O7 2.342(5) .
Er6 O20W 2.374(13) .
Er6 O20 2.378(7) 1_565
Er6 O6 2.394(6) 4_566
Er6 O24 2.403(7) 4_566
Er6 N4 2.493(9) 2_655
Er6 O21W 2.57(2) 4_566
Er6 O10W 2.616(19) .
O1W H1A 0.948(10) .
O1W H1B 0.947(10) .
O20W O21W 1.15(3) 4_566
O21W O20W 1.15(3) 4_565
O21W Er6 2.57(2) 4_565
O1 H1 1.0000 .
O2 H2 1.0000 .
O3 H3 1.0000 .
O4 H4 1.0000 .
O5 Er1 2.290(5) 4_565
O5 Er5 2.301(6) 4_565
O5 H5 1.0000 .
O6 Er1 2.327(6) 4_565
O6 Er6 2.394(6) 4_565
O6 H6 1.0000 .
O7 H7 1.0000 .
O8 Er2 2.351(6) 4_566
O8 H8 1.0000 .
O9 C1 1.275(10) .
O10 C1 1.260(10) .
O11 C7 1.245(10) .
O11 Er3 2.443(6) 1_565
O12 C7 1.252(10) .
O12 Er5 2.335(6) 4_575
O13 C8 1.253(10) .
O14 C8 1.265(10) .
O15 C14 1.269(10) .
O15 Er5 2.388(6) 1_545
O15 Er1 2.519(6) 1_545
O16 C14 1.252(11) .
O17 C15 1.256(12) .
O18 C15 1.239(12) .
O19 C21 1.258(10) .
O19 Er5 2.251(6) 1_545
O20 C21 1.262(11) .
O20 Er6 2.378(7) 1_545
O21 C22 1.253(16) .
O22 C22 1.252(16) .
O22 Er6 2.270(8) 2_645
O23 C28 1.256(11) .
O24 C28 1.254(11) .
O24 Er6 2.403(7) 4_565
O25 C29 1.252(10) .
O26 C29 1.247(10) .
O27 C35 1.259(10) .
O27 Er4 2.263(6) 3
O28 C35 1.239(10) .
O28 Er5 2.317(6) 2_545
N1 C5 1.378(12) .
N1 C3 1.387(13) .
N2 C13 1.338(11) .
N2 C12 1.351(10) .
N2 Er5 2.462(7) 1_545
N3 C20 1.329(11) .
N3 C16 1.358(11) .
N4 C27 1.319(14) .
N4 C23 1.356(16) .
N4 Er6 2.493(9) 2_645
N5 C34 1.342(10) .
N5 C30 1.347(11) .
C1 C2 1.492(12) .
C2 C4 1.366(12) .
C2 C3 1.370(13) .
C3 H3A 0.9500 .
C4 C6 1.370(12) .
C4 H4A 0.9500 .
C5 C6 1.378(12) .
C5 C7 1.534(11) .
C6 H6A 0.9500 .
C8 C9 1.494(12) .
C9 C10 1.374(11) .
C9 C13 1.388(11) .
C10 C11 1.398(13) .
C10 H10 0.9500 .
C11 C12 1.391(12) .
C11 H11 0.9500 .
C12 C14 1.518(13) .
C13 H13 0.9500 .
C15 C16 1.499(14) .
C16 C17 1.382(14) .
C17 C18 1.402(14) .
C17 H17 0.9500 .
C18 C19 1.364(12) .
C18 H18 0.9500 .
C19 C20 1.402(12) .
C19 C21 1.498(12) .
C20 H20 0.9500 .
C22 C23 1.514(19) .
C23 C24 1.380(18) .
C24 C25 1.378(17) .
C24 H24 0.9500 .
C25 C26 1.393(15) .
C25 H25 0.9500 .
C26 C27 1.394(14) .
C26 C28 1.494(13) .
C27 H27 0.9500 .
C29 C30 1.511(12) .
C30 C31 1.377(13) .
C31 C32 1.391(13) .
C31 H31 0.9500 .
C32 C33 1.382(12) .
C32 H32 0.9500 .
C33 C34 1.393(11) .
C33 C35 1.499(11) .
C34 H34 0.9500 .
O13W O14W 1.65(7) .

loop_
_geom_hbond_atom_site_label_D
_geom_hbond_atom_site_label_H
_geom_hbond_atom_site_label_A
_geom_hbond_distance_DH
_geom_hbond_distance_HA
_geom_hbond_distance_DA
_geom_hbond_angle_DHA
_geom_hbond_site_symmetry_A
O1W H1A N5 0.948(10) 2.22(8) 2.884(10) 126(8) .
O1W H1B O26 0.947(10) 1.97(5) 2.761(9) 140(7) 4_565
O1 H1 O16 1.00 2.30 3.205(10) 150.7 1_565
O2 H2 O22 1.00 1.84 2.765(10) 152.4 2_655
O3 H3 O12 1.00 2.00 2.942(8) 156.0 1_545
O4 H4 O10 1.00 2.01 2.801(8) 134.6 4_566
O5 H5 O26 1.00 1.80 2.767(8) 160.5 4_565
O6 H6 O17 1.00 1.77 2.708(9) 155.3 4_565
O7 H7 O9 1.00 2.11 2.887(8) 133.1 .
O8 H8 O23 1.00 2.04 2.868(9) 138.8 4_566

loop_
_geom_torsion_atom_site_label_1
_geom_torsion_atom_site_label_2
_geom_torsion_atom_site_label_3
_geom_torsion_atom_site_label_4
_geom_torsion
_geom_torsion_site_symmetry_1
_geom_torsion_site_symmetry_4
O5 Er1 Er2 O5 -77.6(7) 4_566 .
O7 Er1 Er2 O5 -137.7(2) . .
O4 Er1 Er2 O5 68.4(2) . .
O1 Er1 Er2 O5 -14.7(3) . .
O6 Er1 Er2 O5 154.6(2) 4_566 .
O2 Er1 Er2 O5 135.8(3) . .
O25 Er1 Er2 O5 5.3(2) . .
O15 Er1 Er2 O5 -70.2(2) 1_565 .
Er5 Er1 Er2 O5 -106.03(19) . .
Er4 Er1 Er2 O5 25.73(19) . .
Er2 Er1 Er2 O5 151.74(19) 4_566 .
O5 Er1 Er2 O1 -62.9(6) 4_566 .
O7 Er1 Er2 O1 -123.0(3) . .
O4 Er1 Er2 O1 83.1(3) . .
O6 Er1 Er2 O1 169.2(3) 4_566 .
O2 Er1 Er2 O1 150.5(3) . .
O25 Er1 Er2 O1 19.9(3) . .
O15 Er1 Er2 O1 -55.5(3) 1_565 .
Er5 Er1 Er2 O1 -91.3(2) . .
Er4 Er1 Er2 O1 40.4(2) . .
Er2 Er1 Er2 O1 166.4(2) 4_566 .
O5 Er1 Er2 O2 146.6(6) 4_566 .
O7 Er1 Er2 O2 86.5(3) . .
O4 Er1 Er2 O2 -67.4(3) . .
O1 Er1 Er2 O2 -150.5(3) . .
O6 Er1 Er2 O2 18.7(3) 4_566 .
O25 Er1 Er2 O2 -130.6(3) . .
O15 Er1 Er2 O2 154.0(3) 1_565 .
Er5 Er1 Er2 O2 118.1(2) . .
Er4 Er1 Er2 O2 -110.1(2) . .
Er2 Er1 Er2 O2 15.9(2) 4_566 .
O5 Er1 Er2 O6 51.3(6) 4_566 .
O7 Er1 Er2 O6 -8.8(3) . .
O4 Er1 Er2 O6 -162.7(3) . .
O1 Er1 Er2 O6 114.2(4) . .
O6 Er1 Er2 O6 -76.6(4) 4_566 .
O2 Er1 Er2 O6 -95.3(4) . .
O25 Er1 Er2 O6 134.1(3) . .
O15 Er1 Er2 O6 58.7(3) 1_565 .
Er5 Er1 Er2 O6 22.8(3) . .
Er4 Er1 Er2 O6 154.6(3) . .
Er2 Er1 Er2 O6 -79.4(3) 4_566 .
O5 Er1 Er2 O8 -178.9(6) 4_566 4_565
O7 Er1 Er2 O8 121.0(2) . 4_565
O4 Er1 Er2 O8 -32.9(2) . 4_565
O1 Er1 Er2 O8 -116.0(3) . 4_565
O6 Er1 Er2 O8 53.2(2) 4_566 4_565
O2 Er1 Er2 O8 34.5(3) . 4_565
O25 Er1 Er2 O8 -96.1(2) . 4_565
O15 Er1 Er2 O8 -171.5(2) 1_565 4_565
Er5 Er1 Er2 O8 152.64(18) . 4_565
Er4 Er1 Er2 O8 -75.60(18) . 4_565
Er2 Er1 Er2 O8 50.41(18) 4_566 4_565
O5 Er1 Er2 O9 45.7(6) 4_566 .
O7 Er1 Er2 O9 -14.3(2) . .
O4 Er1 Er2 O9 -168.3(2) . .
O1 Er1 Er2 O9 108.6(3) . .
O6 Er1 Er2 O9 -82.1(2) 4_566 .
O2 Er1 Er2 O9 -100.8(3) . .
O25 Er1 Er2 O9 128.6(2) . .
O15 Er1 Er2 O9 53.1(2) 1_565 .
Er5 Er1 Er2 O9 17.29(17) . .
Er4 Er1 Er2 O9 149.04(17) . .
Er2 Er1 Er2 O9 -84.95(17) 4_566 .
O5 Er1 Er2 O3 -135.8(5) 4_566 .
O7 Er1 Er2 O3 164.09(19) . .
O4 Er1 Er2 O3 10.14(19) . .
O1 Er1 Er2 O3 -72.9(3) . .
O6 Er1 Er2 O3 96.3(2) 4_566 .
O2 Er1 Er2 O3 77.6(3) . .
O25 Er1 Er2 O3 -53.00(19) . .
O15 Er1 Er2 O3 -128.42(19) 1_565 .
Er5 Er1 Er2 O3 -164.28(13) . .
Er4 Er1 Er2 O3 -32.53(13) . .
Er2 Er1 Er2 O3 93.48(13) 4_566 .
O5 Er1 Er2 O10 -2.9(6) 4_566 .
O7 Er1 Er2 O10 -63.0(2) . .
O4 Er1 Er2 O10 143.1(2) . .
O1 Er1 Er2 O10 60.0(3) . .
O6 Er1 Er2 O10 -130.8(2) 4_566 .
O2 Er1 Er2 O10 -149.5(3) . .
O25 Er1 Er2 O10 79.9(2) . .
O15 Er1 Er2 O10 4.5(2) 1_565 .
Er5 Er1 Er2 O10 -31.35(14) . .
Er4 Er1 Er2 O10 100.40(14) . .
Er2 Er1 Er2 O10 -133.59(14) 4_566 .
O5 Er1 Er2 C1 20.5(6) 4_566 .
O7 Er1 Er2 C1 -39.6(2) . .
O4 Er1 Er2 C1 166.5(2) . .
O1 Er1 Er2 C1 83.4(3) . .
O6 Er1 Er2 C1 -107.4(2) 4_566 .
O2 Er1 Er2 C1 -126.1(3) . .
O25 Er1 Er2 C1 103.3(2) . .
O15 Er1 Er2 C1 27.9(2) 1_565 .
Er5 Er1 Er2 C1 -7.97(18) . .
Er4 Er1 Er2 C1 123.78(18) . .
Er2 Er1 Er2 C1 -110.21(18) 4_566 .
O5 Er1 Er2 Er6 127.9(5) 4_566 4_565
O7 Er1 Er2 Er6 67.81(14) . 4_565
O4 Er1 Er2 Er6 -86.14(14) . 4_565
O1 Er1 Er2 Er6 -169.2(2) . 4_565
O6 Er1 Er2 Er6 0.02(16) 4_566 4_565
O2 Er1 Er2 Er6 -18.7(2) . 4_565
O25 Er1 Er2 Er6 -149.28(14) . 4_565
O15 Er1 Er2 Er6 135.29(14) 1_565 4_565
Er5 Er1 Er2 Er6 99.43(3) . 4_565
Er4 Er1 Er2 Er6 -128.81(3) . 4_565
Er2 Er1 Er2 Er6 -2.80(4) 4_566 4_565
O5 Er1 Er2 Er1 -28.6(5) 4_566 4_565
O7 Er1 Er2 Er1 -88.64(14) . 4_565
O4 Er1 Er2 Er1 117.41(14) . 4_565
O1 Er1 Er2 Er1 34.3(2) . 4_565
O6 Er1 Er2 Er1 -156.43(16) 4_566 4_565
O2 Er1 Er2 Er1 -175.1(2) . 4_565
O25 Er1 Er2 Er1 54.27(14) . 4_565
O15 Er1 Er2 Er1 -21.16(14) 1_565 4_565
Er5 Er1 Er2 Er1 -57.02(4) . 4_565
Er4 Er1 Er2 Er1 74.74(3) . 4_565
Er2 Er1 Er2 Er1 -159.25(3) 4_566 4_565
O5 Er2 Er3 O4 -96.2(2) . .
O1 Er2 Er3 O4 -6.7(2) . .
O2 Er2 Er3 O4 70.1(3) . .
O6 Er2 Er3 O4 177.1(3) . .
O8 Er2 Er3 O4 -155.2(2) 4_565 .
O9 Er2 Er3 O4 69.0(2) . .
O3 Er2 Er3 O4 -70.8(3) . .
O10 Er2 Er3 O4 11.6(3) . .
C1 Er2 Er3 O4 49.5(3) . .
Er1 Er2 Er3 O4 28.42(14) . .
Er6 Er2 Er3 O4 179.30(14) 4_565 .
Er1 Er2 Er3 O4 -125.64(14) 4_565 .
O5 Er2 Er3 O3 -25.4(3) . .
O1 Er2 Er3 O3 64.1(3) . .
O2 Er2 Er3 O3 140.8(3) . .
O6 Er2 Er3 O3 -112.1(3) . .
O8 Er2 Er3 O3 -84.4(3) 4_565 .
O9 Er2 Er3 O3 139.8(3) . .
O10 Er2 Er3 O3 82.4(3) . .
C1 Er2 Er3 O3 120.3(3) . .
Er1 Er2 Er3 O3 99.2(2) . .
Er6 Er2 Er3 O3 -109.9(2) 4_565 .
Er1 Er2 Er3 O3 -54.9(2) 4_565 .
O5 Er2 Er3 O23 104.2(2) . .
O1 Er2 Er3 O23 -166.3(2) . .
O2 Er2 Er3 O23 -89.6(3) . .
O6 Er2 Er3 O23 17.5(3) . .
O8 Er2 Er3 O23 45.2(2) 4_565 .
O9 Er2 Er3 O23 -90.6(2) . .
O3 Er2 Er3 O23 129.6(3) . .
O10 Er2 Er3 O23 -148.0(3) . .
C1 Er2 Er3 O23 -110.1(3) . .
Er1 Er2 Er3 O23 -131.20(17) . .
Er6 Er2 Er3 O23 19.68(17) 4_565 .
Er1 Er2 Er3 O23 74.73(17) 4_565 .
O5 Er2 Er3 O17 -174.7(2) . .
O1 Er2 Er3 O17 -85.1(2) . .
O2 Er2 Er3 O17 -8.4(3) . .
O6 Er2 Er3 O17 98.7(3) . .
O8 Er2 Er3 O17 126.4(2) 4_565 .
O9 Er2 Er3 O17 -9.5(3) . .
O3 Er2 Er3 O17 -149.2(3) . .
O10 Er2 Er3 O17 -66.9(3) . .
C1 Er2 Er3 O17 -28.9(3) . .
Er1 Er2 Er3 O17 -50.03(19) . .
Er6 Er2 Er3 O17 100.85(19) 4_565 .
Er1 Er2 Er3 O17 155.90(19) 4_565 .
O5 Er2 Er3 O13 -32.8(2) . .
O1 Er2 Er3 O13 56.7(2) . .
O2 Er2 Er3 O13 133.5(3) . .
O6 Er2 Er3 O13 -119.5(3) . .
O8 Er2 Er3 O13 -91.8(2) 4_565 .
O9 Er2 Er3 O13 132.4(3) . .
O3 Er2 Er3 O13 -7.4(3) . .
O10 Er2 Er3 O13 75.0(3) . .
C1 Er2 Er3 O13 112.9(3) . .
Er1 Er2 Er3 O13 91.84(19) . .
Er6 Er2 Er3 O13 -117.29(19) 4_565 .
Er1 Er2 Er3 O13 -62.23(19) 4_565 .
O5 Er2 Er3 O2 -166.3(3) . .
O1 Er2 Er3 O2 -76.7(3) . .
O6 Er2 Er3 O2 107.0(3) . .
O8 Er2 Er3 O2 134.8(3) 4_565 .
O9 Er2 Er3 O2 -1.1(3) . .
O3 Er2 Er3 O2 -140.8(3) . .
O10 Er2 Er3 O2 -58.5(4) . .
C1 Er2 Er3 O2 -20.5(3) . .
Er1 Er2 Er3 O2 -41.6(2) . .
Er6 Er2 Er3 O2 109.2(2) 4_565 .
Er1 Er2 Er3 O2 164.3(2) 4_565 .
O5 Er2 Er3 O11 38.9(2) . 1_545
O1 Er2 Er3 O11 128.4(2) . 1_545
O2 Er2 Er3 O11 -154.9(3) . 1_545
O6 Er2 Er3 O11 -47.8(3) . 1_545
O8 Er2 Er3 O11 -20.1(2) 4_565 1_545
O9 Er2 Er3 O11 -155.9(2) . 1_545
O3 Er2 Er3 O11 64.3(3) . 1_545
O10 Er2 Er3 O11 146.7(3) . 1_545
C1 Er2 Er3 O11 -175.4(3) . 1_545
Er1 Er2 Er3 O11 163.49(15) . 1_545
Er6 Er2 Er3 O11 -45.64(15) 4_565 1_545
Er1 Er2 Er3 O11 9.42(16) 4_565 1_545
O5 Er2 Er3 N3 110.8(4) . .
O1 Er2 Er3 N3 -159.6(4) . .
O2 Er2 Er3 N3 -82.9(5) . .
O6 Er2 Er3 N3 24.2(5) . .
O8 Er2 Er3 N3 51.9(4) 4_565 .
O9 Er2 Er3 N3 -84.0(4) . .
O3 Er2 Er3 N3 136.3(5) . .
O10 Er2 Er3 N3 -141.4(5) . .
C1 Er2 Er3 N3 -103.4(5) . .
Er1 Er2 Er3 N3 -124.5(4) . .
Er6 Er2 Er3 N3 26.3(4) 4_565 .
Er1 Er2 Er3 N3 81.4(4) 4_565 .
O5 Er2 Er3 Er4 -61.50(15) . .
O1 Er2 Er3 Er4 28.02(15) . .
O2 Er2 Er3 Er4 104.8(2) . .
O6 Er2 Er3 Er4 -148.2(2) . .
O8 Er2 Er3 Er4 -120.48(14) 4_565 .
O9 Er2 Er3 Er4 103.69(17) . .
O3 Er2 Er3 Er4 -36.1(2) . .
O10 Er2 Er3 Er4 46.3(3) . .
C1 Er2 Er3 Er4 84.2(3) . .
Er1 Er2 Er3 Er4 63.131(12) . .
Er6 Er2 Er3 Er4 -145.996(13) 4_565 .
Er1 Er2 Er3 Er4 -90.94(2) 4_565 .
O5 Er2 Er3 Er1 -124.63(15) . .
O1 Er2 Er3 Er1 -35.11(15) . .
O2 Er2 Er3 Er1 41.6(2) . .
O6 Er2 Er3 Er1 148.7(2) . .
O8 Er2 Er3 Er1 176.39(14) 4_565 .
O9 Er2 Er3 Er1 40.56(17) . .
O3 Er2 Er3 Er1 -99.2(2) . .
O10 Er2 Er3 Er1 -16.8(3) . .
C1 Er2 Er3 Er1 21.1(3) . .
Er6 Er2 Er3 Er1 150.873(14) 4_565 .
Er1 Er2 Er3 Er1 -154.07(3) 4_565 .
O5 Er1 Er3 O4 54.3(3) 4_566 .
O7 Er1 Er3 O4 162.8(3) . .
O1 Er1 Er3 O4 -89.1(3) . .
O6 Er1 Er3 O4 104.9(3) 4_566 .
O2 Er1 Er3 O4 -163.9(3) . .
O25 Er1 Er3 O4 -22.6(3) . .
O15 Er1 Er3 O4 -94.1(4) 1_565 .
Er5 Er1 Er3 O4 124.3(2) . .
Er4 Er1 Er3 O4 -47.2(2) . .
Er2 Er1 Er3 O4 -123.7(2) . .
Er2 Er1 Er3 O4 76.6(2) 4_566 .
O5 Er1 Er3 O3 134.8(2) 4_566 .
O7 Er1 Er3 O3 -116.7(2) . .
O4 Er1 Er3 O3 80.6(3) . .
O1 Er1 Er3 O3 -8.6(2) . .
O6 Er1 Er3 O3 -174.5(2) 4_566 .
O2 Er1 Er3 O3 -83.3(3) . .
O25 Er1 Er3 O3 58.0(2) . .
O15 Er1 Er3 O3 -13.6(3) 1_565 .
Er5 Er1 Er3 O3 -155.19(15) . .
Er4 Er1 Er3 O3 33.36(14) . .
Er2 Er1 Er3 O3 -43.15(14) . .
Er2 Er1 Er3 O3 157.12(14) 4_566 .
O5 Er1 Er3 O23 -130.1(3) 4_566 .
O7 Er1 Er3 O23 -21.6(2) . .
O4 Er1 Er3 O23 175.7(3) . .
O1 Er1 Er3 O23 86.5(2) . .
O6 Er1 Er3 O23 -79.4(2) 4_566 .
O2 Er1 Er3 O23 11.8(3) . .
O25 Er1 Er3 O23 153.1(2) . .
O15 Er1 Er3 O23 81.6(4) 1_565 .
Er5 Er1 Er3 O23 -60.08(18) . .
Er4 Er1 Er3 O23 128.47(18) . .
Er2 Er1 Er3 O23 51.96(18) . .
Er2 Er1 Er3 O23 -107.77(18) 4_566 .
O5 Er1 Er3 O17 -50.1(3) 4_566 .
O7 Er1 Er3 O17 58.4(2) . .
O4 Er1 Er3 O17 -104.4(3) . .
O1 Er1 Er3 O17 166.5(2) . .
O6 Er1 Er3 O17 0.5(2) 4_566 .
O2 Er1 Er3 O17 91.7(3) . .
O25 Er1 Er3 O17 -127.0(2) . .
O15 Er1 Er3 O17 161.5(4) 1_565 .
Er5 Er1 Er3 O17 19.85(19) . .
Er4 Er1 Er3 O17 -151.59(19) . .
Er2 Er1 Er3 O17 131.89(19) . .
Er2 Er1 Er3 O17 -27.83(19) 4_566 .
O5 Er1 Er3 O13 59.3(2) 4_566 .
O7 Er1 Er3 O13 167.8(2) . .
O4 Er1 Er3 O13 5.0(3) . .
O1 Er1 Er3 O13 -84.1(2) . .
O6 Er1 Er3 O13 110.0(2) 4_566 .
O2 Er1 Er3 O13 -158.9(3) . .
O25 Er1 Er3 O13 -17.5(2) . .
O15 Er1 Er3 O13 -89.1(3) 1_565 .
Er5 Er1 Er3 O13 129.29(16) . .
Er4 Er1 Er3 O13 -42.15(16) . .
Er2 Er1 Er3 O13 -118.67(16) . .
Er2 Er1 Er3 O13 81.61(16) 4_566 .
O5 Er1 Er3 O2 -141.8(3) 4_566 .
O7 Er1 Er3 O2 -33.3(3) . .
O4 Er1 Er3 O2 163.9(3) . .
O1 Er1 Er3 O2 74.8(3) . .
O6 Er1 Er3 O2 -91.2(3) 4_566 .
O25 Er1 Er3 O2 141.3(3) . .
O15 Er1 Er3 O2 69.8(4) 1_565 .
Er5 Er1 Er3 O2 -71.9(2) . .
Er4 Er1 Er3 O2 116.7(2) . .
Er2 Er1 Er3 O2 40.2(2) . .
Er2 Er1 Er3 O2 -119.5(2) 4_566 .
O5 Er1 Er3 O11 143.3(4) 4_566 1_545
O7 Er1 Er3 O11 -108.1(4) . 1_545
O4 Er1 Er3 O11 89.1(4) . 1_545
O1 Er1 Er3 O11 0.0(3) . 1_545
O6 Er1 Er3 O11 -166.0(3) 4_566 1_545
O2 Er1 Er3 O11 -74.8(4) . 1_545
O25 Er1 Er3 O11 66.5(3) . 1_545
O15 Er1 Er3 O11 -5.0(4) 1_565 1_545
Er5 Er1 Er3 O11 -146.7(3) . 1_545
Er4 Er1 Er3 O11 41.9(3) . 1_545
Er2 Er1 Er3 O11 -34.6(3) . 1_545
Er2 Er1 Er3 O11 165.6(3) 4_566 1_545
O5 Er1 Er3 N3 -26.5(3) 4_566 .
O7 Er1 Er3 N3 82.0(3) . .
O4 Er1 Er3 N3 -80.8(3) . .
O1 Er1 Er3 N3 -169.9(3) . .
O6 Er1 Er3 N3 24.2(3) 4_566 .
O2 Er1 Er3 N3 115.3(3) . .
O25 Er1 Er3 N3 -103.3(3) . .
O15 Er1 Er3 N3 -174.9(4) 1_565 .
Er5 Er1 Er3 N3 43.5(2) . .
Er4 Er1 Er3 N3 -128.0(2) . .
Er2 Er1 Er3 N3 155.5(2) . .
Er2 Er1 Er3 N3 -4.2(2) 4_566 .
O5 Er1 Er3 Er2 177.98(19) 4_566 .
O7 Er1 Er3 Er2 -73.51(16) . .
O4 Er1 Er3 Er2 123.7(2) . .
O1 Er1 Er3 Er2 34.59(15) . .
O6 Er1 Er3 Er2 -131.35(14) 4_566 .
O2 Er1 Er3 Er2 -40.2(2) . .
O25 Er1 Er3 Er2 101.14(13) . .
O15 Er1 Er3 Er2 29.6(3) 1_565 .
Er5 Er1 Er3 Er2 -112.04(4) . .
Er4 Er1 Er3 Er2 76.514(14) . .
Er2 Er1 Er3 Er2 -159.724(16) 4_566 .
O5 Er1 Er3 Er4 101.47(19) 4_566 .
O7 Er1 Er3 Er4 -150.02(16) . .
O4 Er1 Er3 Er4 47.2(2) . .
O1 Er1 Er3 Er4 -41.93(15) . .
O6 Er1 Er3 Er4 152.14(14) 4_566 .
O2 Er1 Er3 Er4 -116.7(2) . .
O25 Er1 Er3 Er4 24.62(13) . .
O15 Er1 Er3 Er4 -46.9(3) 1_565 .
Er5 Er1 Er3 Er4 171.45(4) . .
Er2 Er1 Er3 Er4 -76.514(14) . .
Er2 Er1 Er3 Er4 123.761(15) 4_566 .
O5 Er1 Er4 O27 138.9(4) 4_566 3
O7 Er1 Er4 O27 15.2(5) . 3
O4 Er1 Er4 O27 -129.3(4) . 3
O1 Er1 Er4 O27 10.4(4) . 3
O6 Er1 Er4 O27 -132.5(4) 4_566 3
O2 Er1 Er4 O27 -60.0(4) . 3
O25 Er1 Er4 O27 125.1(4) . 3
O15 Er1 Er4 O27 68.1(4) 1_565 3
Er5 Er1 Er4 O27 91.9(3) . 3
Er2 Er1 Er4 O27 -24.8(3) . 3
Er2 Er1 Er4 O27 179.5(3) 4_566 3
O5 Er1 Er4 O3 -161.1(2) 4_566 .
O7 Er1 Er4 O3 75.1(3) . .
O4 Er1 Er4 O3 -69.3(2) . .
O1 Er1 Er4 O3 70.4(3) . .
O6 Er1 Er4 O3 -72.5(2) 4_566 .
O2 Er1 Er4 O3 -0.07(19) . .
O25 Er1 Er4 O3 -175.0(2) . .
O15 Er1 Er4 O3 128.04(19) 1_565 .
Er5 Er1 Er4 O3 151.85(14) . .
Er2 Er1 Er4 O3 35.13(14) . .
Er2 Er1 Er4 O3 -120.56(14) 4_566 .
O5 Er1 Er4 O14 -86.6(2) 4_566 .
O7 Er1 Er4 O14 149.7(4) . .
O4 Er1 Er4 O14 5.3(3) . .
O1 Er1 Er4 O14 144.9(3) . .
O6 Er1 Er4 O14 2.0(3) 4_566 .
O2 Er1 Er4 O14 74.5(2) . .
O25 Er1 Er4 O14 -100.4(3) . .
O15 Er1 Er4 O14 -157.4(2) 1_565 .
Er5 Er1 Er4 O14 -133.62(19) . .
Er2 Er1 Er4 O14 109.66(19) . .
Er2 Er1 Er4 O14 -46.02(19) 4_566 .
O5 Er1 Er4 O1 128.5(3) 4_566 .
O7 Er1 Er4 O1 4.8(4) . .
O4 Er1 Er4 O1 -139.7(3) . .
O6 Er1 Er4 O1 -142.9(3) 4_566 .
O2 Er1 Er4 O1 -70.5(3) . .
O25 Er1 Er4 O1 114.7(3) . .
O15 Er1 Er4 O1 57.7(3) 1_565 .
Er5 Er1 Er4 O1 81.5(2) . .
Er2 Er1 Er4 O1 -35.3(2) . .
Er2 Er1 Er4 O1 169.1(2) 4_566 .
O5 Er1 Er4 O25 13.8(3) 4_566 .
O7 Er1 Er4 O25 -109.9(4) . .
O4 Er1 Er4 O25 105.7(3) . .
O1 Er1 Er4 O25 -114.7(3) . .
O6 Er1 Er4 O25 102.4(3) 4_566 .
O2 Er1 Er4 O25 174.9(2) . .
O15 Er1 Er4 O25 -57.0(2) 1_565 .
Er5 Er1 Er4 O25 -33.2(2) . .
Er2 Er1 Er4 O25 -149.9(2) . .
Er2 Er1 Er4 O25 54.4(2) 4_566 .
O5 Er1 Er4 O4 -91.8(3) 4_566 .
O7 Er1 Er4 O4 144.4(4) . .
O1 Er1 Er4 O4 139.7(3) . .
O6 Er1 Er4 O4 -3.2(3) 4_566 .
O2 Er1 Er4 O4 69.2(2) . .
O25 Er1 Er4 O4 -105.7(3) . .
O15 Er1 Er4 O4 -162.7(2) 1_565 .
Er5 Er1 Er4 O4 -138.9(2) . .
Er2 Er1 Er4 O4 104.4(2) . .
Er2 Er1 Er4 O4 -51.3(2) 4_566 .
O5 Er1 Er4 O1W 75.1(2) 4_566 .
O7 Er1 Er4 O1W -48.6(4) . .
O4 Er1 Er4 O1W 167.0(3) . .
O1 Er1 Er4 O1W -53.3(3) . .
O6 Er1 Er4 O1W 163.8(2) 4_566 .
O2 Er1 Er4 O1W -123.8(2) . .
O25 Er1 Er4 O1W 61.3(3) . .
O15 Er1 Er4 O1W 4.3(2) 1_565 .
Er5 Er1 Er4 O1W 28.13(15) . .
Er2 Er1 Er4 O1W -88.60(15) . .
Er2 Er1 Er4 O1W 115.72(15) 4_566 .
O5 Er1 Er4 N5 2.1(2) 4_566 .
O7 Er1 Er4 N5 -121.6(4) . .
O4 Er1 Er4 N5 94.0(3) . .
O1 Er1 Er4 N5 -126.4(3) . .
O6 Er1 Er4 N5 90.7(3) 4_566 .
O2 Er1 Er4 N5 163.2(2) . .
O25 Er1 Er4 N5 -11.7(3) . .
O15 Er1 Er4 N5 -68.7(2) 1_565 .
Er5 Er1 Er4 N5 -44.90(17) . .
Er2 Er1 Er4 N5 -161.62(17) . .
Er2 Er1 Er4 N5 42.70(17) 4_566 .
O5 Er1 Er4 Er3 -128.70(16) 4_566 .
O7 Er1 Er4 Er3 107.6(3) . .
O4 Er1 Er4 Er3 -36.9(2) . .
O1 Er1 Er4 Er3 102.8(2) . .
O6 Er1 Er4 Er3 -40.1(2) 4_566 .
O2 Er1 Er4 Er3 32.35(14) . .
O25 Er1 Er4 Er3 -142.5(2) . .
O15 Er1 Er4 Er3 160.47(13) 1_565 .
Er5 Er1 Er4 Er3 -175.72(2) . .
Er2 Er1 Er4 Er3 67.553(12) . .
Er2 Er1 Er4 Er3 -88.130(18) 4_566 .
O5 Er1 Er4 Er2 163.74(16) 4_566 .
O7 Er1 Er4 Er2 40.0(3) . .
O4 Er1 Er4 Er2 -104.4(2) . .
O1 Er1 Er4 Er2 35.3(2) . .
O6 Er1 Er4 Er2 -107.6(2) 4_566 .
O2 Er1 Er4 Er2 -35.20(14) . .
O25 Er1 Er4 Er2 149.9(2) . .
O15 Er1 Er4 Er2 92.92(13) 1_565 .
Er5 Er1 Er4 Er2 116.72(2) . .
Er2 Er1 Er4 Er2 -155.683(18) 4_566 .
O4 Er3 Er4 O27 -167.3(3) . 3
O3 Er3 Er4 O27 37.1(3) . 3
O23 Er3 Er4 O27 61.0(3) . 3
O17 Er3 Er4 O27 -178.7(3) . 3
O13 Er3 Er4 O27 -74.0(2) . 3
O2 Er3 Er4 O27 116.0(2) . 3
O11 Er3 Er4 O27 -10.4(2) 1_545 3
N3 Er3 Er4 O27 -95.3(3) . 3
Er2 Er3 Er4 O27 80.29(17) . 3
Er1 Er3 Er4 O27 149.74(17) . 3
O4 Er3 Er4 O3 155.6(3) . .
O23 Er3 Er4 O3 23.9(3) . .
O17 Er3 Er4 O3 144.2(3) . .
O13 Er3 Er4 O3 -111.1(3) . .
O2 Er3 Er4 O3 78.9(3) . .
O11 Er3 Er4 O3 -47.5(3) 1_545 .
N3 Er3 Er4 O3 -132.4(3) . .
Er2 Er3 Er4 O3 43.2(2) . .
Er1 Er3 Er4 O3 112.7(2) . .
O4 Er3 Er4 O14 -101.9(3) . .
O3 Er3 Er4 O14 102.4(3) . .
O23 Er3 Er4 O14 126.3(3) . .
O17 Er3 Er4 O14 -113.4(3) . .
O13 Er3 Er4 O14 -8.6(2) . .
O2 Er3 Er4 O14 -178.6(2) . .
O11 Er3 Er4 O14 54.9(2) 1_545 .
N3 Er3 Er4 O14 -29.9(3) . .
Er2 Er3 Er4 O14 145.64(16) . .
Er1 Er3 Er4 O14 -144.90(16) . .
O4 Er3 Er4 O1 84.8(3) . .
O3 Er3 Er4 O1 -70.8(3) . .
O23 Er3 Er4 O1 -46.9(3) . .
O17 Er3 Er4 O1 73.4(2) . .
O13 Er3 Er4 O1 178.1(2) . .
O2 Er3 Er4 O1 8.1(2) . .
O11 Er3 Er4 O1 -118.3(2) 1_545 .
N3 Er3 Er4 O1 156.8(3) . .
Er2 Er3 Er4 O1 -27.59(14) . .
Er1 Er3 Er4 O1 41.87(14) . .
O4 Er3 Er4 O25 16.6(3) . .
O3 Er3 Er4 O25 -139.1(3) . .
O23 Er3 Er4 O25 -115.2(3) . .
O17 Er3 Er4 O25 5.1(2) . .
O13 Er3 Er4 O25 109.9(2) . .
O2 Er3 Er4 O25 -60.1(2) . .
O11 Er3 Er4 O25 173.4(2) 1_545 .
N3 Er3 Er4 O25 88.6(3) . .
Er2 Er3 Er4 O25 -95.86(15) . .
Er1 Er3 Er4 O25 -26.40(15) . .
O3 Er3 Er4 O4 -155.6(3) . .
O23 Er3 Er4 O4 -131.7(3) . .
O17 Er3 Er4 O4 -11.4(3) . .
O13 Er3 Er4 O4 93.3(3) . .
O2 Er3 Er4 O4 -76.7(3) . .
O11 Er3 Er4 O4 156.9(3) 1_545 .
N3 Er3 Er4 O4 72.0(3) . .
Er2 Er3 Er4 O4 -112.4(2) . .
Er1 Er3 Er4 O4 -43.0(2) . .
O4 Er3 Er4 O1W 98.3(4) . .
O3 Er3 Er4 O1W -57.3(4) . .
O23 Er3 Er4 O1W -33.4(4) . .
O17 Er3 Er4 O1W 86.9(4) . .
O13 Er3 Er4 O1W -168.4(4) . .
O2 Er3 Er4 O1W 21.6(3) . .
O11 Er3 Er4 O1W -104.8(4) 1_545 .
N3 Er3 Er4 O1W 170.3(4) . .
Er2 Er3 Er4 O1W -14.1(3) . .
Er1 Er3 Er4 O1W 55.3(3) . .
O4 Er3 Er4 N5 -50.1(3) . .
O3 Er3 Er4 N5 154.3(3) . .
O23 Er3 Er4 N5 178.2(3) . .
O17 Er3 Er4 N5 -61.5(3) . .
O13 Er3 Er4 N5 43.2(3) . .
O2 Er3 Er4 N5 -126.8(3) . .
O11 Er3 Er4 N5 106.8(3) 1_545 .
N3 Er3 Er4 N5 21.9(3) . .
Er2 Er3 Er4 N5 -162.5(2) . .
Er1 Er3 Er4 N5 -93.1(2) . .
O4 Er3 Er4 Er1 43.0(2) . .
O3 Er3 Er4 Er1 -112.7(2) . .
O23 Er3 Er4 Er1 -88.8(2) . .
O17 Er3 Er4 Er1 31.5(2) . .
O13 Er3 Er4 Er1 136.28(17) . .
O2 Er3 Er4 Er1 -33.74(15) . .
O11 Er3 Er4 Er1 -160.16(16) 1_545 .
N3 Er3 Er4 Er1 115.0(2) . .
Er2 Er3 Er4 Er1 -69.457(14) . .
O4 Er3 Er4 Er2 112.4(2) . .
O3 Er3 Er4 Er2 -43.2(2) . .
O23 Er3 Er4 Er2 -19.3(2) . .
O17 Er3 Er4 Er2 101.0(2) . .
O13 Er3 Er4 Er2 -154.26(17) . .
O2 Er3 Er4 Er2 35.72(15) . .
O11 Er3 Er4 Er2 -90.71(16) 1_545 .
N3 Er3 Er4 Er2 -175.6(2) . .
Er1 Er3 Er4 Er2 69.457(14) . .
O5 Er2 Er4 O27 8.6(2) . 3
O1 Er2 Er4 O27 122.3(3) . 3
O2 Er2 Er4 O27 -153.0(2) . 3
O6 Er2 Er4 O27 15.3(3) . 3
O8 Er2 Er4 O27 -59.7(2) 4_565 3
O9 Er2 Er4 O27 138.0(2) . 3
O3 Er2 Er4 O27 -76.9(3) . 3
O10 Er2 Er4 O27 85.9(2) . 3
C1 Er2 Er4 O27 110.6(2) . 3
Er1 Er2 Er4 O27 168.85(16) . 3
Er6 Er2 Er4 O27 -55.43(16) 4_565 3
Er1 Er2 Er4 O27 20.21(16) 4_565 3
O5 Er2 Er4 O3 85.4(3) . .
O1 Er2 Er4 O3 -160.8(3) . .
O2 Er2 Er4 O3 -76.1(3) . .
O6 Er2 Er4 O3 92.1(4) . .
O8 Er2 Er4 O3 17.2(3) 4_565 .
O9 Er2 Er4 O3 -145.2(3) . .
O10 Er2 Er4 O3 162.8(3) . .
C1 Er2 Er4 O3 -172.5(3) . .
Er1 Er2 Er4 O3 -114.3(2) . .
Er6 Er2 Er4 O3 21.4(2) 4_565 .
Er1 Er2 Er4 O3 97.1(2) 4_565 .
O5 Er2 Er4 O14 85.1(2) . .
O1 Er2 Er4 O14 -161.2(3) . .
O2 Er2 Er4 O14 -76.5(2) . .
O6 Er2 Er4 O14 91.8(3) . .
O8 Er2 Er4 O14 16.9(2) 4_565 .
O9 Er2 Er4 O14 -145.5(2) . .
O3 Er2 Er4 O14 -0.4(3) . .
O10 Er2 Er4 O14 162.4(2) . .
C1 Er2 Er4 O14 -172.9(2) . .
Er1 Er2 Er4 O14 -114.63(17) . .
Er6 Er2 Er4 O14 21.08(17) 4_565 .
Er1 Er2 Er4 O14 96.73(17) 4_565 .
O5 Er2 Er4 O1 -113.8(3) . .
O2 Er2 Er4 O1 84.7(3) . .
O6 Er2 Er4 O1 -107.1(4) . .
O8 Er2 Er4 O1 178.0(3) 4_565 .
O9 Er2 Er4 O1 15.6(3) . .
O3 Er2 Er4 O1 160.8(3) . .
O10 Er2 Er4 O1 -36.4(3) . .
C1 Er2 Er4 O1 -11.7(3) . .
Er1 Er2 Er4 O1 46.5(3) . .
Er6 Er2 Er4 O1 -177.8(3) 4_565 .
Er1 Er2 Er4 O1 -102.1(3) 4_565 .
O5 Er2 Er4 O25 -138.8(2) . .
O1 Er2 Er4 O25 -25.1(3) . .
O2 Er2 Er4 O25 59.6(2) . .
O6 Er2 Er4 O25 -132.1(3) . .
O8 Er2 Er4 O25 152.9(2) 4_565 .
O9 Er2 Er4 O25 -9.4(2) . .
O3 Er2 Er4 O25 135.7(3) . .
O10 Er2 Er4 O25 -61.5(2) . .
C1 Er2 Er4 O25 -36.8(2) . .
Er1 Er2 Er4 O25 21.46(14) . .
Er6 Er2 Er4 O25 157.17(14) 4_565 .
Er1 Er2 Er4 O25 -127.19(14) 4_565 .
O5 Er2 Er4 O4 158.3(2) . .
O1 Er2 Er4 O4 -88.0(3) . .
O2 Er2 Er4 O4 -3.3(2) . .
O6 Er2 Er4 O4 165.0(3) . .
O8 Er2 Er4 O4 90.1(2) 4_565 .
O9 Er2 Er4 O4 -72.3(2) . .
O3 Er2 Er4 O4 72.8(3) . .
O10 Er2 Er4 O4 -124.4(2) . .
C1 Er2 Er4 O4 -99.7(2) . .
Er1 Er2 Er4 O4 -41.43(14) . .
Er6 Er2 Er4 O4 94.28(15) 4_565 .
Er1 Er2 Er4 O4 169.92(14) 4_565 .
O5 Er2 Er4 O1W -62.3(2) . .
O1 Er2 Er4 O1W 51.5(3) . .
O2 Er2 Er4 O1W 136.1(2) . .
O6 Er2 Er4 O1W -55.6(3) . .
O8 Er2 Er4 O1W -130.5(2) 4_565 .
O9 Er2 Er4 O1W 67.1(2) . .
O3 Er2 Er4 O1W -147.8(3) . .
O10 Er2 Er4 O1W 15.1(2) . .
C1 Er2 Er4 O1W 39.7(2) . .
Er1 Er2 Er4 O1W 97.98(16) . .
Er6 Er2 Er4 O1W -126.31(16) 4_565 .
Er1 Er2 Er4 O1W -50.67(16) 4_565 .
O5 Er2 Er4 N5 -96.0(5) . .
O1 Er2 Er4 N5 17.7(5) . .
O2 Er2 Er4 N5 102.4(5) . .
O6 Er2 Er4 N5 -89.3(6) . .
O8 Er2 Er4 N5 -164.3(5) 4_565 .
O9 Er2 Er4 N5 33.4(5) . .
O3 Er2 Er4 N5 178.5(5) . .
O10 Er2 Er4 N5 -18.7(5) . .
C1 Er2 Er4 N5 6.0(5) . .
Er1 Er2 Er4 N5 64.2(5) . .
Er6 Er2 Er4 N5 -160.0(5) 4_565 .
Er1 Er2 Er4 N5 -84.4(5) 4_565 .
O5 Er2 Er4 Er1 -160.29(14) . .
O1 Er2 Er4 Er1 -46.5(3) . .
O2 Er2 Er4 Er1 38.14(15) . .
O6 Er2 Er4 Er1 -153.6(3) . .
O8 Er2 Er4 Er1 131.49(14) 4_565 .
O9 Er2 Er4 Er1 -30.89(16) . .
O3 Er2 Er4 Er1 114.3(2) . .
O10 Er2 Er4 Er1 -82.92(14) . .
C1 Er2 Er4 Er1 -58.24(18) . .
Er6 Er2 Er4 Er1 135.71(2) 4_565 .
Er1 Er2 Er4 Er1 -148.645(14) 4_565 .
O5 Er2 Er4 Er3 124.51(14) . .
O1 Er2 Er4 Er3 -121.7(3) . .
O2 Er2 Er4 Er3 -37.06(15) . .
O6 Er2 Er4 Er3 131.2(3) . .
O8 Er2 Er4 Er3 56.29(14) 4_565 .
O9 Er2 Er4 Er3 -106.08(16) . .
O3 Er2 Er4 Er3 39.1(2) . .
O10 Er2 Er4 Er3 -158.12(14) . .
C1 Er2 Er4 Er3 -133.44(18) . .
Er1 Er2 Er4 Er3 -75.196(15) . .
Er6 Er2 Er4 Er3 60.52(2) 4_565 .
Er1 Er2 Er4 Er3 136.159(16) 4_565 .
O5 Er1 Er5 O19 150.2(3) 4_566 1_565
O7 Er1 Er5 O19 9.2(3) . 1_565
O4 Er1 Er5 O19 151.5(3) . 1_565
O1 Er1 Er5 O19 -83.0(2) . 1_565
O6 Er1 Er5 O19 78.6(2) 4_566 1_565
O2 Er1 Er5 O19 7.8(3) . 1_565
O25 Er1 Er5 O19 -153.9(2) . 1_565
O15 Er1 Er5 O19 -96.9(3) 1_565 1_565
Er4 Er1 Er5 O19 -131.88(18) . 1_565
Er2 Er1 Er5 O19 -40.31(18) . 1_565
Er2 Er1 Er5 O19 112.91(18) 4_566 1_565
O7 Er1 Er5 O5 -141.0(3) . 4_566
O4 Er1 Er5 O5 1.3(4) . 4_566
O1 Er1 Er5 O5 126.8(3) . 4_566
O6 Er1 Er5 O5 -71.6(2) 4_566 4_566
O2 Er1 Er5 O5 -142.4(3) . 4_566
O25 Er1 Er5 O5 55.8(2) . 4_566
O15 Er1 Er5 O5 112.8(3) 1_565 4_566
Er4 Er1 Er5 O5 77.9(2) . 4_566
Er2 Er1 Er5 O5 169.5(2) . 4_566
Er2 Er1 Er5 O5 -37.3(2) 4_566 4_566
O5 Er1 Er5 O28 -48.8(3) 4_566 2
O7 Er1 Er5 O28 170.2(3) . 2
O4 Er1 Er5 O28 -47.5(3) . 2
O1 Er1 Er5 O28 78.0(2) . 2
O6 Er1 Er5 O28 -120.4(2) 4_566 2
O2 Er1 Er5 O28 168.8(2) . 2
O25 Er1 Er5 O28 7.0(2) . 2
O15 Er1 Er5 O28 64.1(2) 1_565 2
Er4 Er1 Er5 O28 29.09(16) . 2
Er2 Er1 Er5 O28 120.66(16) . 2
Er2 Er1 Er5 O28 -86.11(16) 4_566 2
O5 Er1 Er5 O8 71.6(2) 4_566 .
O7 Er1 Er5 O8 -69.4(2) . .
O4 Er1 Er5 O8 72.9(3) . .
O1 Er1 Er5 O8 -161.7(2) . .
O6 Er1 Er5 O8 -0.1(2) 4_566 .
O2 Er1 Er5 O8 -70.9(2) . .
O25 Er1 Er5 O8 127.40(19) . .
O15 Er1 Er5 O8 -175.6(2) 1_565 .
Er4 Er1 Er5 O8 149.46(14) . .
Er2 Er1 Er5 O8 -118.96(14) . .
Er2 Er1 Er5 O8 34.26(14) 4_566 .
O5 Er1 Er5 O12 25.0(4) 4_566 4_576
O7 Er1 Er5 O12 -116.1(4) . 4_576
O4 Er1 Er5 O12 26.3(5) . 4_576
O1 Er1 Er5 O12 151.7(4) . 4_576
O6 Er1 Er5 O12 -46.7(4) 4_566 4_576
O2 Er1 Er5 O12 -117.5(4) . 4_576
O25 Er1 Er5 O12 80.8(4) . 4_576
O15 Er1 Er5 O12 137.8(4) 1_565 4_576
Er4 Er1 Er5 O12 102.8(4) . 4_576
Er2 Er1 Er5 O12 -165.6(4) . 4_576
Er2 Er1 Er5 O12 -12.4(4) 4_566 4_576
O5 Er1 Er5 O7 141.0(3) 4_566 .
O4 Er1 Er5 O7 142.3(4) . .
O1 Er1 Er5 O7 -92.2(3) . .
O6 Er1 Er5 O7 69.4(2) 4_566 .
O2 Er1 Er5 O7 -1.4(3) . .
O25 Er1 Er5 O7 -163.2(2) . .
O15 Er1 Er5 O7 -106.1(3) 1_565 .
Er4 Er1 Er5 O7 -141.1(2) . .
Er2 Er1 Er5 O7 -49.5(2) . .
Er2 Er1 Er5 O7 103.7(2) 4_566 .
O5 Er1 Er5 O15 -112.8(3) 4_566 1_565
O7 Er1 Er5 O15 106.1(3) . 1_565
O4 Er1 Er5 O15 -111.5(4) . 1_565
O1 Er1 Er5 O15 13.9(3) . 1_565
O6 Er1 Er5 O15 175.5(2) 4_566 1_565
O2 Er1 Er5 O15 104.7(3) . 1_565
O25 Er1 Er5 O15 -57.0(2) . 1_565
Er4 Er1 Er5 O15 -34.96(19) . 1_565
Er2 Er1 Er5 O15 56.61(19) . 1_565
Er2 Er1 Er5 O15 -150.17(19) 4_566 1_565
O5 Er1 Er5 N2 -127.4(3) 4_566 1_565
O7 Er1 Er5 N2 91.6(3) . 1_565
O4 Er1 Er5 N2 -126.1(3) . 1_565
O1 Er1 Er5 N2 -0.6(2) . 1_565
O6 Er1 Er5 N2 161.0(2) 4_566 1_565
O2 Er1 Er5 N2 90.2(3) . 1_565
O25 Er1 Er5 N2 -71.6(2) . 1_565
O15 Er1 Er5 N2 -14.5(3) 1_565 1_565
Er4 Er1 Er5 N2 -49.50(18) . 1_565
Er2 Er1 Er5 N2 42.07(18) . 1_565
Er2 Er1 Er5 N2 -164.71(17) 4_566 1_565
O5 Er1 Er5 Er2 37.3(2) 4_566 4_566
O7 Er1 Er5 Er2 -103.7(2) . 4_566
O4 Er1 Er5 Er2 38.6(3) . 4_566
O1 Er1 Er5 Er2 164.08(16) . 4_566
O6 Er1 Er5 Er2 -34.31(14) 4_566 4_566
O2 Er1 Er5 Er2 -105.12(19) . 4_566
O25 Er1 Er5 Er2 93.15(13) . 4_566
O15 Er1 Er5 Er2 150.17(19) 1_565 4_566
Er4 Er1 Er5 Er2 115.21(2) . 4_566
Er2 Er1 Er5 Er2 -153.22(2) . 4_566
O5 Er1 Er5 Er6 104.2(2) 4_566 .
O7 Er1 Er5 Er6 -36.8(2) . .
O4 Er1 Er5 Er6 105.5(3) . .
O1 Er1 Er5 Er6 -129.02(16) . .
O6 Er1 Er5 Er6 32.59(14) 4_566 .
O2 Er1 Er5 Er6 -38.22(19) . .
O25 Er1 Er5 Er6 160.05(13) . .
O15 Er1 Er5 Er6 -142.93(19) 1_565 .
Er4 Er1 Er5 Er6 -177.89(2) . .
Er2 Er1 Er5 Er6 -86.320(18) . .
Er2 Er1 Er5 Er6 66.901(13) 4_566 .
O19 Er5 Er6 O22 -108.0(4) 1_565 2_655
O5 Er5 Er6 O22 69.1(4) 4_566 2_655
O28 Er5 Er6 O22 97.6(5) 2 2_655
O8 Er5 Er6 O22 141.0(5) . 2_655
O12 Er5 Er6 O22 -175.7(4) 4_576 2_655
O7 Er5 Er6 O22 -14.0(5) . 2_655
O15 Er5 Er6 O22 0.9(4) 1_565 2_655
N2 Er5 Er6 O22 -67.0(5) 1_565 2_655
Er1 Er5 Er6 O22 28.1(4) . 2_655
Er2 Er5 Er6 O22 99.6(4) 4_566 2_655
O19 Er5 Er6 O8 111.0(3) 1_565 .
O5 Er5 Er6 O8 -71.9(3) 4_566 .
O28 Er5 Er6 O8 -43.4(4) 2 .
O12 Er5 Er6 O8 43.3(3) 4_576 .
O7 Er5 Er6 O8 -155.0(3) . .
O15 Er5 Er6 O8 -140.1(3) 1_565 .
N2 Er5 Er6 O8 152.0(3) 1_565 .
Er1 Er5 Er6 O8 -112.9(2) . .
Er2 Er5 Er6 O8 -41.4(2) 4_566 .
O19 Er5 Er6 O7 -94.1(3) 1_565 .
O5 Er5 Er6 O7 83.0(3) 4_566 .
O28 Er5 Er6 O7 111.6(4) 2 .
O8 Er5 Er6 O7 155.0(3) . .
O12 Er5 Er6 O7 -161.7(3) 4_576 .
O15 Er5 Er6 O7 14.9(3) 1_565 .
N2 Er5 Er6 O7 -53.0(3) 1_565 .
Er1 Er5 Er6 O7 42.1(2) . .
Er2 Er5 Er6 O7 113.6(2) 4_566 .
O19 Er5 Er6 O20W 146.3(5) 1_565 .
O5 Er5 Er6 O20W -36.6(5) 4_566 .
O28 Er5 Er6 O20W -8.0(6) 2 .
O8 Er5 Er6 O20W 35.3(5) . .
O12 Er5 Er6 O20W 78.6(5) 4_576 .
O7 Er5 Er6 O20W -119.6(5) . .
O15 Er5 Er6 O20W -104.7(5) 1_565 .
N2 Er5 Er6 O20W -172.6(5) 1_565 .
Er1 Er5 Er6 O20W -77.5(5) . .
Er2 Er5 Er6 O20W -6.1(5) 4_566 .
O19 Er5 Er6 O20 12.0(3) 1_565 1_565
O5 Er5 Er6 O20 -170.9(2) 4_566 1_565
O28 Er5 Er6 O20 -142.3(4) 2 1_565
O8 Er5 Er6 O20 -98.9(3) . 1_565
O12 Er5 Er6 O20 -55.6(3) 4_576 1_565
O7 Er5 Er6 O20 106.1(3) . 1_565
O15 Er5 Er6 O20 121.0(2) 1_565 1_565
N2 Er5 Er6 O20 53.1(3) 1_565 1_565
Er1 Er5 Er6 O20 148.2(2) . 1_565
Er2 Er5 Er6 O20 -140.3(2) 4_566 1_565
O19 Er5 Er6 O6 -168.9(2) 1_565 4_566
O5 Er5 Er6 O6 8.1(2) 4_566 4_566
O28 Er5 Er6 O6 36.7(4) 2 4_566
O8 Er5 Er6 O6 80.1(3) . 4_566
O12 Er5 Er6 O6 123.4(2) 4_576 4_566
O7 Er5 Er6 O6 -74.9(3) . 4_566
O15 Er5 Er6 O6 -60.0(2) 1_565 4_566
N2 Er5 Er6 O6 -127.9(3) 1_565 4_566
Er1 Er5 Er6 O6 -32.77(15) . 4_566
Er2 Er5 Er6 O6 38.68(15) 4_566 4_566
O19 Er5 Er6 O24 74.8(3) 1_565 4_566
O5 Er5 Er6 O24 -108.1(2) 4_566 4_566
O28 Er5 Er6 O24 -79.5(4) 2 4_566
O8 Er5 Er6 O24 -36.2(3) . 4_566
O12 Er5 Er6 O24 7.2(2) 4_576 4_566
O7 Er5 Er6 O24 168.9(3) . 4_566
O15 Er5 Er6 O24 -176.2(2) 1_565 4_566
N2 Er5 Er6 O24 115.9(3) 1_565 4_566
Er1 Er5 Er6 O24 -149.01(18) . 4_566
Er2 Er5 Er6 O24 -77.57(18) 4_566 4_566
O19 Er5 Er6 N4 -11.1(5) 1_565 2_655
O5 Er5 Er6 N4 166.0(4) 4_566 2_655
O28 Er5 Er6 N4 -165.4(5) 2 2_655
O8 Er5 Er6 N4 -122.1(5) . 2_655
O12 Er5 Er6 N4 -78.7(5) 4_576 2_655
O7 Er5 Er6 N4 83.0(5) . 2_655
O15 Er5 Er6 N4 97.9(4) 1_565 2_655
N2 Er5 Er6 N4 30.0(5) 1_565 2_655
Er1 Er5 Er6 N4 125.1(4) . 2_655
Er2 Er5 Er6 N4 -163.5(4) 4_566 2_655
O19 Er5 Er6 O21W 140.2(6) 1_565 4_566
O5 Er5 Er6 O21W -42.7(6) 4_566 4_566
O28 Er5 Er6 O21W -14.1(6) 2 4_566
O8 Er5 Er6 O21W 29.2(6) . 4_566
O12 Er5 Er6 O21W 72.6(6) 4_576 4_566
O7 Er5 Er6 O21W -125.7(6) . 4_566
O15 Er5 Er6 O21W -110.8(6) 1_565 4_566
N2 Er5 Er6 O21W -178.7(6) 1_565 4_566
Er1 Er5 Er6 O21W -83.6(6) . 4_566
Er2 Er5 Er6 O21W -12.2(6) 4_566 4_566
O19 Er5 Er6 O10W -52.0(6) 1_565 .
O5 Er5 Er6 O10W 125.1(5) 4_566 .
O28 Er5 Er6 O10W 153.7(6) 2 .
O8 Er5 Er6 O10W -162.9(6) . .
O12 Er5 Er6 O10W -119.6(5) 4_576 .
O7 Er5 Er6 O10W 42.1(6) . .
O15 Er5 Er6 O10W 57.0(5) 1_565 .
N2 Er5 Er6 O10W -10.9(6) 1_565 .
Er1 Er5 Er6 O10W 84.2(5) . .
Er2 Er5 Er6 O10W 155.6(5) 4_566 .
O19 Er5 Er6 Er2 152.38(18) 1_565 4_566
O5 Er5 Er6 Er2 -30.53(13) 4_566 4_566
O28 Er5 Er6 Er2 -2.0(3) 2 4_566
O8 Er5 Er6 Er2 41.4(2) . 4_566
O12 Er5 Er6 Er2 84.73(16) 4_576 4_566
O7 Er5 Er6 Er2 -113.6(2) . 4_566
O15 Er5 Er6 Er2 -98.67(14) 1_565 4_566
N2 Er5 Er6 Er2 -166.5(2) 1_565 4_566
Er1 Er5 Er6 Er2 -71.443(15) . 4_566
O22 Er6 O20W O21W -135.2(14) 2_655 4_566
O8 Er6 O20W O21W 7.7(14) . 4_566
O7 Er6 O20W O21W -69.9(16) . 4_566
O20 Er6 O20W O21W 98.3(14) 1_565 4_566
O6 Er6 O20W O21W -56.9(13) 4_566 4_566
O24 Er6 O20W O21W 73.9(14) 4_566 4_566
N4 Er6 O20W O21W 154.8(14) 2_655 4_566
O10W Er6 O20W O21W -169.8(14) . 4_566
Er2 Er6 O20W O21W -18.3(13) 4_566 4_566
Er5 Er6 O20W O21W -12.9(15) . 4_566
O5 Er2 O1 Er4 64.4(3) . .
O2 Er2 O1 Er4 -85.5(3) . .
O6 Er2 O1 Er4 127.4(3) . .
O8 Er2 O1 Er4 -2.8(4) 4_565 .
O9 Er2 O1 Er4 -165.5(3) . .
O3 Er2 O1 Er4 -11.7(2) . .
O10 Er2 O1 Er4 141.6(3) . .
C1 Er2 O1 Er4 168.5(3) . .
Er1 Er2 O1 Er4 -104.4(3) . .
Er1 Er2 O1 Er4 93.7(2) 4_565 .
O5 Er2 O1 Er1 168.8(2) . .
O2 Er2 O1 Er1 18.9(2) . .
O6 Er2 O1 Er1 -128.2(3) . .
O8 Er2 O1 Er1 101.6(3) 4_565 .
O9 Er2 O1 Er1 -61.1(2) . .
O3 Er2 O1 Er1 92.7(2) . .
O10 Er2 O1 Er1 -114.0(3) . .
C1 Er2 O1 Er1 -87.1(3) . .
Er1 Er2 O1 Er1 -161.92(13) 4_565 .
O27 Er4 O1 Er2 -64.3(3) 3 .
O3 Er4 O1 Er2 12.6(2) . .
O14 Er4 O1 Er2 34.4(5) . .
O25 Er4 O1 Er2 154.0(3) . .
O4 Er4 O1 Er2 84.5(3) . .
O1W Er4 O1 Er2 -125.4(3) . .
N5 Er4 O1 Er2 -172.6(2) . .
Er1 Er4 O1 Er2 110.6(3) . .
Er3 Er4 O1 Er2 47.8(2) . .
O27 Er4 O1 Er1 -174.9(2) 3 .
O3 Er4 O1 Er1 -98.0(2) . .
O14 Er4 O1 Er1 -76.2(5) . .
O25 Er4 O1 Er1 43.4(2) . .
O4 Er4 O1 Er1 -26.13(19) . .
O1W Er4 O1 Er1 124.1(2) . .
N5 Er4 O1 Er1 76.8(3) . .
Er3 Er4 O1 Er1 -62.74(15) . .
Er2 Er4 O1 Er1 -110.6(3) . .
O5 Er1 O1 Er2 161.2(2) 4_566 .
O7 Er1 O1 Er2 64.3(3) . .
O4 Er1 O1 Er2 -90.8(2) . .
O6 Er1 O1 Er2 -22.1(6) 4_566 .
O2 Er1 O1 Er2 -18.4(2) . .
O25 Er1 O1 Er2 -159.2(3) . .
O15 Er1 O1 Er2 122.0(3) 1_565 .
Er5 Er1 O1 Er2 112.02(18) . .
Er4 Er1 O1 Er2 -118.0(3) . .
Er2 Er1 O1 Er2 -156.8(4) 4_566 .
O5 Er1 O1 Er4 -80.9(3) 4_566 .
O7 Er1 O1 Er4 -177.73(18) . .
O4 Er1 O1 Er4 27.1(2) . .
O6 Er1 O1 Er4 95.9(5) 4_566 .
O2 Er1 O1 Er4 99.5(2) . .
O25 Er1 O1 Er4 -41.26(19) . .
O15 Er1 O1 Er4 -120.0(2) 1_565 .
Er5 Er1 O1 Er4 -130.01(13) . .
Er2 Er1 O1 Er4 118.0(3) . .
Er2 Er1 O1 Er4 -38.8(7) 4_566 .
O5 Er2 O2 Er3 24.3(5) . .
O1 Er2 O2 Er3 94.3(3) . .
O6 Er2 O2 Er3 -112.1(3) . .
O8 Er2 O2 Er3 -42.2(2) 4_565 .
O9 Er2 O2 Er3 179.0(3) . .
O3 Er2 O2 Er3 24.1(2) . .
O10 Er2 O2 Er3 149.1(2) . .
C1 Er2 O2 Er3 165.6(2) . .
Er1 Er2 O2 Er3 112.4(3) . .
Er6 Er2 O2 Er3 -78.6(2) 4_565 .
Er1 Er2 O2 Er3 -81.5(9) 4_565 .
O5 Er2 O2 Er1 -88.2(4) . .
O1 Er2 O2 Er1 -18.2(2) . .
O6 Er2 O2 Er1 135.5(2) . .
O8 Er2 O2 Er1 -154.6(2) 4_565 .
O9 Er2 O2 Er1 66.6(2) . .
O3 Er2 O2 Er1 -88.3(2) . .
O10 Er2 O2 Er1 36.7(3) . .
C1 Er2 O2 Er1 53.2(3) . .
Er6 Er2 O2 Er1 168.95(13) 4_565 .
Er1 Er2 O2 Er1 166.1(6) 4_565 .
O4 Er3 O2 Er2 -100.7(3) . .
O3 Er3 O2 Er2 -26.0(2) . .
O23 Er3 O2 Er2 80.9(3) . .
O17 Er3 O2 Er2 172.0(3) . .
O13 Er3 O2 Er2 -76.8(4) . .
O11 Er3 O2 Er2 32.3(3) 1_545 .
N3 Er3 O2 Er2 147.4(3) . .
Er4 Er3 O2 Er2 -61.85(18) . .
Er1 Er3 O2 Er2 -110.2(3) . .
O4 Er3 O2 Er1 9.55(19) . .
O3 Er3 O2 Er1 84.2(2) . .
O23 Er3 O2 Er1 -168.9(3) . .
O17 Er3 O2 Er1 -77.8(3) . .
O13 Er3 O2 Er1 33.5(4) . .
O11 Er3 O2 Er1 142.6(2) 1_545 .
N3 Er3 O2 Er1 -102.4(3) . .
Er2 Er3 O2 Er1 110.2(3) . .
Er4 Er3 O2 Er1 48.36(16) . .
O5 Er1 O2 Er2 -161.3(3) 4_566 .
O7 Er1 O2 Er2 -94.7(2) . .
O4 Er1 O2 Er2 103.4(2) . .
O1 Er1 O2 Er2 18.1(2) . .
O6 Er1 O2 Er2 -163.6(2) 4_566 .
O25 Er1 O2 Er2 64.1(3) . .
O15 Er1 O2 Er2 -33.9(3) 1_565 .
Er5 Er1 O2 Er2 -93.7(2) . .
Er4 Er1 O2 Er2 59.87(17) . .
Er2 Er1 O2 Er2 -172.62(10) 4_566 .
O5 Er1 O2 Er3 85.7(5) 4_566 .
O7 Er1 O2 Er3 152.3(2) . .
O4 Er1 O2 Er3 -9.6(2) . .
O1 Er1 O2 Er3 -95.0(2) . .
O6 Er1 O2 Er3 83.4(2) 4_566 .
O25 Er1 O2 Er3 -49.0(3) . .
O15 Er1 O2 Er3 -147.0(2) 1_565 .
Er5 Er1 O2 Er3 153.23(9) . .
Er4 Er1 O2 Er3 -53.18(17) . .
Er2 Er1 O2 Er3 -113.1(3) . .
Er2 Er1 O2 Er3 74.3(2) 4_566 .
O27 Er4 O3 Er3 -146.7(3) 3 .
O14 Er4 O3 Er3 -70.4(2) . .
O1 Er4 O3 Er3 99.2(3) . .
O25 Er4 O3 Er3 52.3(3) . .
O4 Er4 O3 Er3 15.0(2) . .
O1W Er4 O3 Er3 150.2(2) . .
N5 Er4 O3 Er3 -68.6(7) . .
Er1 Er4 O3 Er3 56.78(19) . .
Er2 Er4 O3 Er3 109.9(3) . .
O27 Er4 O3 Er2 103.4(2) 3 .
O14 Er4 O3 Er2 179.7(2) . .
O1 Er4 O3 Er2 -10.79(19) . .
O25 Er4 O3 Er2 -57.6(3) . .
O4 Er4 O3 Er2 -95.0(2) . .
O1W Er4 O3 Er2 40.3(3) . .
N5 Er4 O3 Er2 -178.5(5) . .
Er1 Er4 O3 Er2 -53.17(16) . .
Er3 Er4 O3 Er2 -109.9(3) . .
O4 Er3 O3 Er4 -15.5(2) . .
O23 Er3 O3 Er4 -162.7(2) . .
O17 Er3 O3 Er4 -59.8(5) . .
O13 Er3 O3 Er4 60.2(2) . .
O2 Er3 O3 Er4 -90.7(3) . .
O11 Er3 O3 Er4 132.6(3) 1_545 .
N3 Er3 O3 Er4 98.8(5) . .
Er2 Er3 O3 Er4 -113.6(3) . .
Er1 Er3 O3 Er4 -51.74(18) . .
O4 Er3 O3 Er2 98.1(2) . .
O23 Er3 O3 Er2 -49.1(2) . .
O17 Er3 O3 Er2 53.8(4) . .
O13 Er3 O3 Er2 173.8(2) . .
O2 Er3 O3 Er2 22.86(19) . .
O11 Er3 O3 Er2 -113.8(2) 1_545 .
N3 Er3 O3 Er2 -147.7(4) . .
Er4 Er3 O3 Er2 113.6(3) . .
Er1 Er3 O3 Er2 61.85(14) . .
O5 Er2 O3 Er4 -87.8(2) . .
O1 Er2 O3 Er4 11.3(2) . .
O2 Er2 O3 Er4 92.1(2) . .
O6 Er2 O3 Er4 -134.5(2) . .
O8 Er2 O3 Er4 -162.2(3) 4_565 .
O9 Er2 O3 Er4 52.9(4) . .
O10 Er2 O3 Er4 -22.5(3) . .
C1 Er2 O3 Er4 11.6(4) . .
Er1 Er2 O3 Er4 50.72(16) . .
Er6 Er2 O3 Er4 -165.85(14) 4_565 .
Er1 Er2 O3 Er4 -98.39(18) 4_565 .
O5 Er2 O3 Er3 156.2(2) . .
O1 Er2 O3 Er3 -104.7(2) . .
O2 Er2 O3 Er3 -23.9(2) . .
O6 Er2 O3 Er3 109.5(3) . .
O8 Er2 O3 Er3 81.8(2) 4_565 .
O9 Er2 O3 Er3 -63.1(4) . .
O10 Er2 O3 Er3 -138.5(2) . .
C1 Er2 O3 Er3 -104.4(3) . .
Er1 Er2 O3 Er3 -65.28(15) . .
Er6 Er2 O3 Er3 78.15(18) 4_565 .
Er1 Er2 O3 Er3 145.61(13) 4_565 .
O5 Er1 O4 Er3 -142.0(2) 4_566 .
O7 Er1 O4 Er3 -34.4(5) . .
O1 Er1 O4 Er3 83.8(2) . .
O6 Er1 O4 Er3 -72.4(2) 4_566 .
O2 Er1 O4 Er3 10.1(2) . .
O25 Er1 O4 Er3 155.5(3) . .
O15 Er1 O4 Er3 136.6(2) 1_565 .
Er5 Er1 O4 Er3 -142.96(17) . .
Er4 Er1 O4 Er3 110.0(3) . .
Er2 Er1 O4 Er3 46.77(19) . .
Er2 Er1 O4 Er3 -109.11(19) 4_566 .
O5 Er1 O4 Er4 108.0(2) 4_566 .
O7 Er1 O4 Er4 -144.4(4) . .
O1 Er1 O4 Er4 -26.17(19) . .
O6 Er1 O4 Er4 177.7(2) 4_566 .
O2 Er1 O4 Er4 -99.9(2) . .
O25 Er1 O4 Er4 45.50(18) . .
O15 Er1 O4 Er4 26.6(4) 1_565 .
Er5 Er1 O4 Er4 107.1(3) . .
Er2 Er1 O4 Er4 -63.20(14) . .
Er2 Er1 O4 Er4 140.92(14) 4_566 .
O3 Er3 O4 Er1 -87.4(3) . .
O23 Er3 O4 Er1 -7.4(5) . .
O17 Er3 O4 Er1 68.3(3) . .
O13 Er3 O4 Er1 -175.0(3) . .
O2 Er3 O4 Er1 -10.2(2) . .
O11 Er3 O4 Er1 -134.9(3) 1_545 .
N3 Er3 O4 Er1 122.9(2) . .
Er2 Er3 O4 Er1 -45.87(18) . .
Er4 Er3 O4 Er1 -101.8(3) . .
O3 Er3 O4 Er4 14.4(2) . .
O23 Er3 O4 Er4 94.4(4) . .
O17 Er3 O4 Er4 170.0(3) . .
O13 Er3 O4 Er4 -73.2(2) . .
O2 Er3 O4 Er4 91.6(2) . .
O11 Er3 O4 Er4 -33.2(4) 1_545 .
N3 Er3 O4 Er4 -135.3(2) . .
Er2 Er3 O4 Er4 55.92(18) . .
Er1 Er3 O4 Er4 101.8(3) . .
O27 Er4 O4 Er1 136.5(3) 3 .
O3 Er4 O4 Er1 99.0(2) . .
O14 Er4 O4 Er1 -175.7(2) . .
O1 Er4 O4 Er1 26.4(2) . .
O25 Er4 O4 Er1 -48.6(2) . .
O1W Er4 O4 Er1 -19.7(4) . .
N5 Er4 O4 Er1 -101.2(2) . .
Er3 Er4 O4 Er1 113.7(3) . .
Er2 Er4 O4 Er1 59.46(14) . .
O27 Er4 O4 Er3 22.8(5) 3 .
O3 Er4 O4 Er3 -14.7(2) . .
O14 Er4 O4 Er3 70.7(2) . .
O1 Er4 O4 Er3 -87.3(2) . .
O25 Er4 O4 Er3 -162.3(3) . .
O1W Er4 O4 Er3 -133.3(3) . .
N5 Er4 O4 Er3 145.1(2) . .
Er1 Er4 O4 Er3 -113.7(3) . .
Er2 Er4 O4 Er3 -54.22(18) . .
O1 Er2 O5 Er1 131.8(2) . 4_565
O2 Er2 O5 Er1 -163.5(3) . 4_565
O6 Er2 O5 Er1 -14.9(2) . 4_565
O8 Er2 O5 Er1 -90.2(2) 4_565 4_565
O9 Er2 O5 Er1 49.6(3) . 4_565
O3 Er2 O5 Er1 -163.4(3) . 4_565
O10 Er2 O5 Er1 61.6(2) . 4_565
C1 Er2 O5 Er1 55.8(3) . 4_565
Er1 Er2 O5 Er1 140.73(12) . 4_565
Er6 Er2 O5 Er1 -53.63(18) 4_565 4_565
O1 Er2 O5 Er5 -124.6(2) . 4_565
O2 Er2 O5 Er5 -59.9(4) . 4_565
O6 Er2 O5 Er5 88.7(2) . 4_565
O8 Er2 O5 Er5 13.4(2) 4_565 4_565
O9 Er2 O5 Er5 153.2(2) . 4_565
O3 Er2 O5 Er5 -59.8(2) . 4_565
O10 Er2 O5 Er5 165.2(3) . 4_565
C1 Er2 O5 Er5 159.4(2) . 4_565
Er1 Er2 O5 Er5 -115.70(18) . 4_565
Er6 Er2 O5 Er5 49.95(18) 4_565 4_565
Er1 Er2 O5 Er5 103.6(3) 4_565 4_565
O5 Er2 O6 Er1 14.4(2) . 4_565
O1 Er2 O6 Er1 -55.2(4) . 4_565
O2 Er2 O6 Er1 171.6(2) . 4_565
O8 Er2 O6 Er1 90.9(2) 4_565 4_565
O9 Er2 O6 Er1 -121.6(3) . 4_565
O3 Er2 O6 Er1 63.3(3) . 4_565
O10 Er2 O6 Er1 -69.2(2) . 4_565
C1 Er2 O6 Er1 -96.0(3) . 4_565
Er1 Er2 O6 Er1 -126.7(2) . 4_565
Er6 Er2 O6 Er1 115.0(3) 4_565 4_565
O5 Er2 O6 Er6 -100.6(2) . 4_565
O1 Er2 O6 Er6 -170.2(3) . 4_565
O2 Er2 O6 Er6 56.6(3) . 4_565
O8 Er2 O6 Er6 -24.05(19) 4_565 4_565
O9 Er2 O6 Er6 123.4(2) . 4_565
O3 Er2 O6 Er6 -51.7(3) . 4_565
O10 Er2 O6 Er6 175.8(3) . 4_565
C1 Er2 O6 Er6 149.1(3) . 4_565
Er1 Er2 O6 Er6 118.3(2) . 4_565
Er1 Er2 O6 Er6 -115.0(3) 4_565 4_565
O5 Er1 O7 Er6 84.4(2) 4_566 .
O4 Er1 O7 Er6 -30.1(6) . .
O1 Er1 O7 Er6 -141.3(2) . .
O6 Er1 O7 Er6 11.1(2) 4_566 .
O2 Er1 O7 Er6 -71.3(2) . .
O25 Er1 O7 Er6 135.9(2) . .
O15 Er1 O7 Er6 156.3(3) 1_565 .
Er5 Er1 O7 Er6 109.7(3) . .
Er4 Er1 O7 Er6 -144.70(17) . .
Er2 Er1 O7 Er6 -108.7(2) . .
Er2 Er1 O7 Er6 48.11(19) 4_566 .
O5 Er1 O7 Er5 -25.33(18) 4_566 .
O4 Er1 O7 Er5 -139.8(4) . .
O1 Er1 O7 Er5 109.0(2) . .
O6 Er1 O7 Er5 -98.6(2) 4_566 .
O2 Er1 O7 Er5 179.0(2) . .
O25 Er1 O7 Er5 26.2(4) . .
O15 Er1 O7 Er5 46.62(18) 1_565 .
Er4 Er1 O7 Er5 105.6(3) . .
Er2 Er1 O7 Er5 141.58(14) . .
Er2 Er1 O7 Er5 -61.61(13) 4_566 .
O22 Er6 O7 Er1 65.9(4) 2_655 .
O8 Er6 O7 Er1 -86.9(3) . .
O20W Er6 O7 Er1 2.8(9) . .
O20 Er6 O7 Er1 -168.7(3) 1_565 .
O6 Er6 O7 Er1 -10.9(2) 4_566 .
O24 Er6 O7 Er1 -119.1(3) 4_566 .
N4 Er6 O7 Er1 121.5(4) 2_655 .
O21W Er6 O7 Er1 -29.1(8) 4_566 .
O10W Er6 O7 Er1 124.3(7) . .
Er2 Er6 O7 Er1 -48.28(19) 4_566 .
Er5 Er6 O7 Er1 -102.1(3) . .
O22 Er6 O7 Er5 168.0(4) 2_655 .
O8 Er6 O7 Er5 15.2(2) . .
O20W Er6 O7 Er5 104.9(8) . .
O20 Er6 O7 Er5 -66.5(3) 1_565 .
O6 Er6 O7 Er5 91.2(2) 4_566 .
O24 Er6 O7 Er5 -17.0(4) 4_566 .
N4 Er6 O7 Er5 -136.4(4) 2_655 .
O21W Er6 O7 Er5 73.1(8) 4_566 .
O10W Er6 O7 Er5 -133.6(7) . .
Er2 Er6 O7 Er5 53.84(17) 4_566 .
O19 Er5 O7 Er1 -171.5(2) 1_565 .
O5 Er5 O7 Er1 25.35(18) 4_566 .
O28 Er5 O7 Er1 -16.5(4) 2 .
O8 Er5 O7 Er1 99.9(2) . .
O12 Er5 O7 Er1 144.5(3) 4_576 .
O15 Er5 O7 Er1 -49.48(19) 1_565 .
N2 Er5 O7 Er1 -102.8(2) 1_565 .
Er2 Er5 O7 Er1 61.45(14) 4_566 .
Er6 Er5 O7 Er1 115.0(3) . .
O19 Er5 O7 Er6 73.6(2) 1_565 .
O5 Er5 O7 Er6 -89.6(2) 4_566 .
O28 Er5 O7 Er6 -131.4(3) 2 .
O8 Er5 O7 Er6 -15.1(2) . .
O12 Er5 O7 Er6 29.5(4) 4_576 .
O15 Er5 O7 Er6 -164.5(3) 1_565 .
N2 Er5 O7 Er6 142.2(2) 1_565 .
Er1 Er5 O7 Er6 -115.0(3) . .
Er2 Er5 O7 Er6 -53.52(17) 4_566 .
O22 Er6 O8 Er5 -66.3(7) 2_655 .
O7 Er6 O8 Er5 -15.6(2) . .
O20W Er6 O8 Er5 -155.5(4) . .
O20 Er6 O8 Er5 72.2(3) 1_565 .
O6 Er6 O8 Er5 -87.4(3) 4_566 .
O24 Er6 O8 Er5 143.6(3) 4_566 .
N4 Er6 O8 Er5 120.1(7) 2_655 .
O21W Er6 O8 Er5 -152.0(6) 4_566 .
O10W Er6 O8 Er5 21.9(7) . .
Er2 Er6 O8 Er5 -111.8(3) 4_566 .
O22 Er6 O8 Er2 45.5(7) 2_655 4_566
O7 Er6 O8 Er2 96.2(2) . 4_566
O20W Er6 O8 Er2 -43.7(4) . 4_566
O20 Er6 O8 Er2 -176.0(3) 1_565 4_566
O6 Er6 O8 Er2 24.4(2) 4_566 4_566
O24 Er6 O8 Er2 -104.5(3) 4_566 4_566
N4 Er6 O8 Er2 -128.0(7) 2_655 4_566
O21W Er6 O8 Er2 -40.2(5) 4_566 4_566
O10W Er6 O8 Er2 133.7(6) . 4_566
Er5 Er6 O8 Er2 111.8(3) . 4_566
O19 Er5 O8 Er6 -60.8(3) 1_565 .
O5 Er5 O8 Er6 99.1(3) 4_566 .
O28 Er5 O8 Er6 157.7(2) 2 .
O12 Er5 O8 Er6 -139.2(3) 4_576 .
O7 Er5 O8 Er6 15.6(2) . .
O15 Er5 O8 Er6 53.2(3) 1_565 .
N2 Er5 O8 Er6 -67.9(6) 1_565 .
Er1 Er5 O8 Er6 57.35(19) . .
Er2 Er5 O8 Er6 111.8(3) 4_566 .
O19 Er5 O8 Er2 -172.6(3) 1_565 4_566
O5 Er5 O8 Er2 -12.8(2) 4_566 4_566
O28 Er5 O8 Er2 45.9(3) 2 4_566
O12 Er5 O8 Er2 109.0(2) 4_576 4_566
O7 Er5 O8 Er2 -96.3(2) . 4_566
O15 Er5 O8 Er2 -58.7(3) 1_565 4_566
N2 Er5 O8 Er2 -179.8(5) 1_565 4_566
Er1 Er5 O8 Er2 -54.50(17) . 4_566
Er6 Er5 O8 Er2 -111.8(3) . 4_566
O5 Er2 O9 C1 13.7(6) . .
O1 Er2 O9 C1 -74.0(5) . .
O2 Er2 O9 C1 -149.0(5) . .
O6 Er2 O9 C1 73.2(5) . .
O8 Er2 O9 C1 124.2(5) 4_565 .
O3 Er2 O9 C1 -111.9(5) . .
O10 Er2 O9 C1 -1.3(5) . .
Er1 Er2 O9 C1 -109.6(5) . .
Er6 Er2 O9 C1 106.3(5) 4_565 .
Er1 Er2 O9 C1 41.1(5) 4_565 .
O5 Er2 O10 C1 -167.0(5) . .
O1 Er2 O10 C1 95.3(5) . .
O2 Er2 O10 C1 39.4(6) . .
O6 Er2 O10 C1 -93.3(5) . .
O8 Er2 O10 C1 -123.1(5) 4_565 .
O9 Er2 O10 C1 1.3(5) . .
O3 Er2 O10 C1 127.8(5) . .
Er1 Er2 O10 C1 61.6(5) . .
Er6 Er2 O10 C1 -90.4(5) 4_565 .
Er1 Er2 O10 C1 -132.1(5) 4_565 .
O4 Er3 O13 C8 67.2(8) . .
O3 Er3 O13 C8 -4.2(8) . .
O23 Er3 O13 C8 -103.0(8) . .
O17 Er3 O13 C8 142.2(8) . .
O2 Er3 O13 C8 43.8(10) . .
O11 Er3 O13 C8 -84.3(8) 1_545 .
N3 Er3 O13 C8 -166.0(9) . .
Er2 Er3 O13 C8 0.7(9) . .
Er4 Er3 O13 C8 28.1(8) . .
Er1 Er3 O13 C8 64.2(8) . .
O27 Er4 O14 C8 121.6(7) 3 .
O3 Er4 O14 C8 34.3(7) . .
O1 Er4 O14 C8 13.7(10) . .
O25 Er4 O14 C8 -93.4(7) . .
O4 Er4 O14 C8 -35.2(7) . .
O1W Er4 O14 C8 166.6(6) . .
N5 Er4 O14 C8 -145.1(7) . .
Er1 Er4 O14 C8 -38.7(8) . .
Er3 Er4 O14 C8 0.0(7) . .
Er2 Er4 O14 C8 34.5(8) . .
O4 Er3 O17 C15 146.5(9) . .
O3 Er3 O17 C15 -172.1(8) . .
O23 Er3 O17 C15 -65.0(9) . .
O13 Er3 O17 C15 77.2(9) . .
O2 Er3 O17 C15 -142.0(9) . .
O11 Er3 O17 C15 -9.8(10) 1_545 .
N3 Er3 O17 C15 19.3(8) . .
Er2 Er3 O17 C15 -137.0(8) . .
Er4 Er3 O17 C15 153.4(8) . .
Er1 Er3 O17 C15 179.9(9) . .
O27 Er4 O25 C29 54.4(8) 3 .
O3 Er4 O25 C29 -159.1(6) . .
O14 Er4 O25 C29 -54.5(7) . .
O1 Er4 O25 C29 154.8(7) . .
O1W Er4 O25 Er1 -116.7(2) . .
N5 Er4 O25 Er1 168.0(3) . .
Er2 Er4 O25 Er1 -26.19(16) . .
O5 Er1 O25 C29 -5.8(8) 4_566 .
O4 Er1 O25 C29 114.6(9) . .
O1 Er1 O25 C29 -157.9(9) . .
O6 Er1 O25 C29 44.2(9) 4_566 .
O2 Er1 O25 C29 155.3(8) . .
O15 Er1 O25 C29 -78.1(9) 1_565 .
Er5 Er1 O25 C29 -40.7(9) . .
Er4 Er1 O25 C29 161.5(10) . .
Er2 Er1 O25 C29 -170.5(8) . .
Er2 Er1 O25 C29 22.7(9) 4_566 .
O5 Er1 O25 Er4 -167.2(2) 4_566 .
O7 Er1 O25 Er4 139.9(2) . .
O4 Er1 O25 Er4 -46.82(19) . .
O1 Er1 O25 Er4 40.67(19) . .
O6 Er1 O25 Er4 -117.3(2) 4_566 .
O2 Er1 O25 Er4 -6.2(3) . .
O15 Er1 O25 Er4 120.4(2) 1_565 .
Er5 Er1 O25 Er4 157.83(13) . .
Er2 Er1 O25 Er4 28.09(18) . .
Er2 Er1 O25 Er4 -138.73(14) 4_566 .
O4 Er3 N3 C20 105.7(7) . .
O3 Er3 N3 C20 4.3(10) . .
O23 Er3 N3 C20 -98.7(7) . .
O17 Er3 N3 C20 170.4(8) . .
O13 Er3 N3 C20 44.1(7) . .
O2 Er3 N3 C20 -162.6(6) . .
O11 Er3 N3 C20 -29.6(7) 1_545 .
Er2 Er3 N3 C20 -105.1(7) . .
Er4 Er3 N3 C20 64.4(8) . .
Er1 Er3 N3 C20 145.2(6) . .
O4 Er3 N3 C16 -81.5(7) . .
O3 Er3 N3 C16 177.1(6) . .
O23 Er3 N3 C16 74.1(7) . .
O17 Er3 N3 C16 -16.8(6) . .
O13 Er3 N3 C16 -143.2(7) . .
O2 Er3 N3 C16 10.2(8) . .
O11 Er3 N3 C16 143.1(7) 1_545 .
Er2 Er3 N3 C16 67.6(8) . .
Er4 Er3 N3 C16 -122.9(6) . .
Er1 Er3 N3 C16 -42.0(7) . .
O27 Er4 N5 C34 17.5(7) 3 .
O3 Er4 N5 C34 -59.9(10) . .
O14 Er4 N5 C34 -58.1(7) . .
O1 Er4 N5 C34 135.0(6) . .
O25 Er4 N5 C34 170.0(7) . .
O4 Er4 N5 C34 -136.7(6) . .
O1W Er4 N5 C34 87.0(7) . .
Er1 Er4 N5 C34 179.2(6) . .
Er3 Er4 N5 C34 -108.6(6) . .
Er2 Er4 N5 C34 122.9(6) . .
O27 Er4 N5 C30 -146.4(6) 3 .
O3 Er4 N5 C30 136.2(7) . .
O14 Er4 N5 C30 138.0(6) . .
O1 Er4 N5 C30 -28.9(7) . .
O25 Er4 N5 C30 6.1(6) . .
O4 Er4 N5 C30 59.4(6) . .
O1W Er4 N5 C30 -76.9(6) . .
Er1 Er4 N5 C30 15.3(6) . .
Er3 Er4 N5 C30 87.5(6) . .
Er2 Er4 N5 C30 -41.0(9) . .
Er2 O10 C1 O9 -2.3(8) . .
Er2 O10 C1 C2 177.6(8) . .
Er2 O9 C1 O10 2.5(9) . .
Er2 O9 C1 C2 -177.4(7) . .
O5 Er2 C1 O10 13.2(5) . .
O1 Er2 C1 O10 -76.9(5) . .
O2 Er2 C1 O10 -146.8(5) . .
O6 Er2 C1 O10 79.9(5) . .
O8 Er2 C1 O10 92.0(6) 4_565 .
O9 Er2 C1 O10 -177.6(8) . .
O3 Er2 C1 O10 -77.2(6) . .
Er1 Er2 C1 O10 -115.4(5) . .
Er6 Er2 C1 O10 100.2(5) 4_565 .
Er1 Er2 C1 O10 42.5(5) 4_565 .
O5 Er2 C1 O9 -169.2(5) . .
O1 Er2 C1 O9 100.8(5) . .
O2 Er2 C1 O9 30.9(5) . .
O6 Er2 C1 O9 -102.5(5) . .
O8 Er2 C1 O9 -90.4(6) 4_565 .
O3 Er2 C1 O9 100.5(5) . .
O10 Er2 C1 O9 177.6(8) . .
Er1 Er2 C1 O9 62.2(5) . .
Er6 Er2 C1 O9 -82.2(5) 4_565 .
Er1 Er2 C1 O9 -139.8(5) 4_565 .
O10 C1 C2 C4 9.6(13) . .
O9 C1 C2 C4 -170.5(8) . .
O10 C1 C2 C3 -171.7(8) . .
O9 C1 C2 C3 8.2(13) . .
C1 C2 C3 N1 -177.4(9) . .
C5 N1 C3 C2 -1.3(14) . .
C3 C2 C4 C6 0.1(13) . .
C1 C2 C4 C6 178.8(8) . .
C3 N1 C5 C6 -0.1(13) . .
C3 N1 C5 C7 179.3(8) . .
C2 C4 C6 C5 -1.4(13) . .
N1 C5 C6 C4 1.5(13) . .
C7 C5 C6 C4 -177.9(8) . .
Er3 O11 C7 O12 36.3(14) 1_565 .
Er3 O11 C7 C5 -142.1(7) 1_565 .
Er5 O12 C7 O11 56.6(14) 4_575 .
Er5 O12 C7 C5 -125.0(8) 4_575 .
N1 C5 C7 O11 -20.6(12) . .
C6 C5 C7 O11 158.8(8) . .
N1 C5 C7 O12 160.8(8) . .
C6 C5 C7 O12 -19.8(12) . .
Er3 O13 C8 O14 -40.0(13) . .
Er3 O13 C8 C9 137.4(7) . .
Er4 O14 C8 O13 18.5(13) . .
Er4 O14 C8 C9 -158.9(5) . .
O13 C8 C9 C10 -154.6(8) . .
O14 C8 C9 C10 23.0(13) . .
O13 C8 C9 C13 21.5(11) . .
O14 C8 C9 C13 -160.9(8) . .
C13 C9 C10 C11 -3.0(13) . .
C8 C9 C10 C11 173.1(8) . .
C9 C10 C11 C12 1.8(14) . .
C13 N2 C12 C11 -2.5(13) . .
Er5 N2 C12 C11 165.6(7) 1_545 .
C13 N2 C12 C14 177.2(7) . .
Er5 N2 C12 C14 -14.6(9) 1_545 .
C10 C11 C12 N2 1.0(14) . .
C10 C11 C12 C14 -178.7(8) . .
C12 N2 C13 C9 1.2(13) . .
Er5 N2 C13 C9 -166.7(6) 1_545 .
C10 C9 C13 N2 1.5(13) . .
C8 C9 C13 N2 -174.9(8) . .
Er5 O15 C14 O16 -163.5(8) 1_545 .
Er1 O15 C14 O16 9.6(17) 1_545 .
Er5 O15 C14 C12 18.2(10) 1_545 .
Er1 O15 C14 C12 -168.7(7) 1_545 .
N2 C12 C14 O16 -179.8(8) . .
C11 C12 C14 O16 0.0(14) . .
N2 C12 C14 O15 -1.4(11) . .
C11 C12 C14 O15 178.4(8) . .
Er3 O17 C15 O18 160.6(12) . .
Er3 O17 C15 C16 -18.5(14) . .
C20 N3 C16 C17 3.6(15) . .
Er3 N3 C16 C17 -169.7(8) . .
C20 N3 C16 C15 -171.7(9) . .
Er3 N3 C16 C15 15.0(11) . .
O18 C15 C16 N3 -179.0(12) . .
O17 C15 C16 N3 0.1(14) . .
O18 C15 C16 C17 5.8(19) . .
O17 C15 C16 C17 -175.1(10) . .
N3 C16 C17 C18 -1.7(17) . .
C15 C16 C17 C18 173.0(11) . .
C16 C17 C18 C19 -1.6(17) . .
C17 C18 C19 C20 2.8(15) . .
C17 C18 C19 C21 -171.3(10) . .
C16 N3 C20 C19 -2.3(13) . .
Er3 N3 C20 C19 170.4(6) . .
C18 C19 C20 N3 -0.9(14) . .
C21 C19 C20 N3 173.7(8) . .
Er5 O19 C21 O20 38.9(14) 1_545 .
Er5 O19 C21 C19 -138.7(7) 1_545 .
Er6 O20 C21 O19 -9.8(14) 1_545 .
Er6 O20 C21 C19 167.7(6) 1_545 .
C18 C19 C21 O19 150.1(10) . .
C20 C19 C21 O19 -24.0(12) . .
C18 C19 C21 O20 -27.6(14) . .
C20 C19 C21 O20 158.2(8) . .
Er6 O22 C22 O21 -172.8(14) 2_645 .
Er6 O22 C22 C23 8(2) 2_645 .
C27 N4 C23 C24 15(2) . .
Er6 N4 C23 C24 -159.1(12) 2_645 .
C27 N4 C23 C22 -170.6(13) . .
Er6 N4 C23 C22 15.2(17) 2_645 .
O22 C22 C23 N4 -16(2) . .
O21 C22 C23 N4 164.8(15) . .
O22 C22 C23 C24 158.6(16) . .
O21 C22 C23 C24 -21(2) . .
N4 C23 C24 C25 -12(2) . .
C22 C23 C24 C25 173.9(13) . .
C23 C24 C25 C26 0(2) . .
C24 C25 C26 C27 8.9(17) . .
C24 C25 C26 C28 -176.3(11) . .
C23 N4 C27 C26 -6(2) . .
Er6 N4 C27 C26 167.4(9) 2_645 .
C25 C26 C27 N4 -6.0(18) . .
C28 C26 C27 N4 179.3(11) . .
Er6 O24 C28 O23 -32.6(17) 4_565 .
Er6 O24 C28 C26 145.0(8) 4_565 .
C27 C26 C28 O24 31.8(14) . .
C25 C26 C28 O24 -142.7(10) . .
C27 C26 C28 O23 -150.3(10) . .
C25 C26 C28 O23 35.2(14) . .
Er4 O25 C29 O26 170.0(7) . .
Er1 O25 C29 O26 13.3(15) . .
Er4 O25 C29 C30 -10.2(10) . .
Er1 O25 C29 C30 -166.9(6) . .
C34 N5 C30 C31 -0.4(13) . .
Er4 N5 C30 C31 164.8(8) . .
C34 N5 C30 C29 -178.0(7) . .
Er4 N5 C30 C29 -12.8(9) . .
O26 C29 C30 N5 -165.1(8) . .
O25 C29 C30 N5 15.1(11) . .
O26 C29 C30 C31 17.2(13) . .
O25 C29 C30 C31 -162.7(9) . .
N5 C30 C31 C32 -0.9(15) . .
C29 C30 C31 C32 176.6(9) . .
C30 C31 C32 C33 1.0(15) . .
C31 C32 C33 C34 0.1(14) . .
C31 C32 C33 C35 -178.1(9) . .
C30 N5 C34 C33 1.6(12) . .
Er4 N5 C34 C33 -162.0(6) . .
C32 C33 C34 N5 -1.5(13) . .
C35 C33 C34 N5 176.7(8) . .
Er5 O28 C35 O27 -12(3) 2_545 .
Er5 O28 C35 C33 167.5(15) 2_545 .
Er4 O27 C35 O28 27.9(16) 3 .
Er4 O27 C35 C33 -151.8(7) 3 .
C32 C33 C35 O28 -18.5(12) . .
C34 C33 C35 O28 163.3(8) . .
C32 C33 C35 O27 161.2(8) . .
C34 C33 C35 O27 -16.9(12) . .
